data_4086114
loop_
_publ_author_name
'Corbey, Jordan F.'
'Woen, David H.'
'Palumbo, Chad T.'
'Fieser, Megan E.'
'Ziller, Joseph W.'
'Furche, Filipp'
'Evans, William J.'

_publ_section_title
;
 Ligand Effects in the Synthesis of Ln2+Complexes by Reduction of
 Tris(cyclopentadienyl) Precursors Including C--H Bond Activation of an
 Indenyl Anion
;
_journal_issue 15
_journal_name_full Organometallics
_journal_page_first 3909
_journal_paper_doi 10.1021/acs.organomet.5b00500
_journal_volume 34
_journal_year 2015
_chemical_formula_sum 'C50.33 H93.67 Gd K N2 O7.33 Si4'
_chemical_formula_weight 1152.98
_space_group_crystal_system triclinic
_space_group_IT_number 2
_space_group_name_Hall '-P 1'
_space_group_name_H-M_alt 'P -1'
_symmetry_space_group_name_Hall '-P 1'
_symmetry_space_group_name_H-M 'P -1'
_atom_sites_solution_hydrogens geom
_atom_sites_solution_primary direct
_atom_sites_solution_secondary difmap
_audit_creation_method SHELXL-2014/7
_cell_angle_alpha 116.0433(11)
_cell_angle_beta 91.3051(12)
_cell_angle_gamma 94.4470(12)
_cell_formula_units_Z 6
_cell_length_a 11.7545(11)
_cell_length_b 27.696(3)
_cell_length_c 30.708(3)
_cell_measurement_reflns_used 9867
_cell_measurement_temperature 86(2)
_cell_measurement_theta_max 26.60
_cell_measurement_theta_min 2.21
_cell_volume 8936.9(16)
_computing_cell_refinement 'Bruker SAINT 8.34a, 2013'
_computing_data_collection 'Bruker APEX2 2014.9-0, 2014'
_computing_data_reduction 'Bruker SAINT 8.34a, 2013'
_computing_molecular_graphics 'Bruker SHELXTL'
_computing_publication_material 'Bruker SHELXTL'
_computing_structure_refinement 'SHELXL-2014/7 (Sheldrick, 2014)'
_computing_structure_solution 'Bruker SHELXTL 2013/1'
_diffrn_ambient_temperature 86(2)
_diffrn_measured_fraction_theta_full 0.998
_diffrn_measured_fraction_theta_max 0.968
_diffrn_measurement_device_type 'Bruker SMART APEX II CCD'
_diffrn_measurement_method '\f and \w scans'
_diffrn_radiation_type MoK\a
_diffrn_radiation_wavelength 0.71073
_diffrn_reflns_av_R_equivalents 0.0784
_diffrn_reflns_av_unetI/netI 0.1169
_diffrn_reflns_laue_measured_fraction_full 0.998
_diffrn_reflns_laue_measured_fraction_max 0.968
_diffrn_reflns_limit_h_max 15
_diffrn_reflns_limit_h_min -15
_diffrn_reflns_limit_k_max 36
_diffrn_reflns_limit_k_min -36
_diffrn_reflns_limit_l_max 40
_diffrn_reflns_limit_l_min -40
_diffrn_reflns_number 108495
_diffrn_reflns_point_group_measured_fraction_full 0.998
_diffrn_reflns_point_group_measured_fraction_max 0.968
_diffrn_reflns_theta_full 25.242
_diffrn_reflns_theta_max 28.291
_diffrn_reflns_theta_min 1.337
_diffrn_source 'fine-focus sealed tube'
_exptl_absorpt_coefficient_mu 1.310
_exptl_absorpt_correction_T_max 0.9958
_exptl_absorpt_correction_T_min 0.7858
_exptl_absorpt_correction_type numerical
_exptl_absorpt_process_details 'Bruker SADABS 2014/4'
_exptl_crystal_colour red
_exptl_crystal_density_diffrn 1.285
_exptl_crystal_density_meas ?
_exptl_crystal_density_method not_measured
_exptl_crystal_description plate
_exptl_crystal_F_000 3644
_exptl_crystal_size_max 0.284
_exptl_crystal_size_mid 0.113
_exptl_crystal_size_min 0.042
_refine_diff_density_max 2.296
_refine_diff_density_min -1.581
_refine_diff_density_rms 0.133
_refine_ls_extinction_method none
_refine_ls_goodness_of_fit_ref 0.996
_refine_ls_hydrogen_treatment constr
_refine_ls_matrix_type full
_refine_ls_number_parameters 1777
_refine_ls_number_reflns 42965
_refine_ls_number_restraints 0
_refine_ls_restrained_S_all 0.996
_refine_ls_R_factor_all 0.1076
_refine_ls_R_factor_gt 0.0534
_refine_ls_shift/su_max 0.003
_refine_ls_shift/su_mean 0.000
_refine_ls_structure_factor_coef Fsqd
_refine_ls_weighting_details 'w=1/[\s^2^(Fo^2^)+(0.0405P)^2^] where P=(Fo^2^+2Fc^2^)/3'
_refine_ls_weighting_scheme calc
_refine_ls_wR_factor_gt 0.0955
_refine_ls_wR_factor_ref 0.1108
_reflns_Friedel_coverage 0.000
_reflns_number_gt 27338
_reflns_number_total 42965
_reflns_threshold_expression 'I > 2\s(I)'
_cod_data_source_file om5b00500_si_012.cif
_cod_data_source_block ctp4
_cod_depositor_comments
;
The following automatic conversions were performed:

'_exptl_crystal_density_meas' value 'not_measured' was changed to '?'
- the value is perceived as not measured.

Automatic conversion script
Id: cif_fix_values 3271 2015-04-21 07:52:19Z andrius 

 Adding full bibliography for 4086111--4086114.cif.
;
_cod_original_cell_volume 8936.7(14)
_cod_database_code 4086114
_shelx_shelxl_version_number 2014/7
_shelx_space_group_comment
; 
The symmetry employed for this shelxl refinement is uniquely defined 
by the following loop, which should always be used as a source of 
symmetry information in preference to the above space-group names. 
They are only intended as comments. 
;
_shelx_estimated_absorpt_t_min 0.707
_shelx_estimated_absorpt_t_max 0.947

loop_
_space_group_symop_operation_xyz
'x, y, z'
'-x, -y, -z'

loop_
_atom_site_label
_atom_site_type_symbol
_atom_site_fract_x
_atom_site_fract_y
_atom_site_fract_z
_atom_site_U_iso_or_equiv
_atom_site_adp_type
_atom_site_occupancy
_atom_site_site_symmetry_order
_atom_site_calc_flag
_atom_site_refinement_flags_posn
_atom_site_refinement_flags_adp
_atom_site_refinement_flags_occupancy
_atom_site_disorder_assembly
_atom_site_disorder_group
Gd1 Gd 1.91553(2) -0.21028(2) -0.63822(2) 0.01735(6) Uani 1 1 d . . . . .
Gd1A Gd 1.09386(2) -0.53722(2) -0.67887(2) 0.01490(5) Uani 1 1 d . . . . .
Gd1B Gd 1.16607(2) 0.18868(2) -0.01429(2) 0.01542(6) Uani 1 1 d . . . . .
K1 K 1.45485(8) -0.22949(4) -0.42055(4) 0.0164(2) Uani 1 1 d . . . . .
K1A K 0.99100(7) -0.10912(4) -0.30275(3) 0.0142(2) Uani 1 1 d . . . . .
K1B K 0.75354(7) 0.47621(4) 0.04349(4) 0.0157(2) Uani 1 1 d . . . . .
Si1 Si 2.17043(12) -0.08160(6) -0.58088(6) 0.0309(3) Uani 1 1 d . . . . .
Si1A Si 0.79185(11) -0.59850(6) -0.76971(5) 0.0242(3) Uani 1 1 d . . . . .
Si1B Si 1.11655(11) 0.17278(5) 0.11157(5) 0.0221(3) Uani 1 1 d . . . . .
Si2 Si 1.68010(12) -0.11130(5) -0.63222(5) 0.0264(3) Uani 1 1 d . . . . .
Si2A Si 1.26595(10) -0.55191(5) -0.79602(5) 0.0196(3) Uani 1 1 d . . . . .
Si2B Si 1.49771(11) 0.24071(5) 0.02335(5) 0.0237(3) Uani 1 1 d . . . . .
Si3 Si 1.64271(11) -0.32982(6) -0.69158(5) 0.0272(3) Uani 1 1 d . . . . .
Si3A Si 0.92036(11) -0.44503(5) -0.56592(5) 0.0223(3) Uani 1 1 d . . . . .
Si3B Si 1.22584(11) 0.20123(5) -0.14245(5) 0.0211(3) Uani 1 1 d . . . . .
Si4 Si 2.13566(11) -0.30899(5) -0.72213(5) 0.0203(3) Uani 1 1 d . . . . .
Si4A Si 1.40113(11) -0.47826(5) -0.59599(5) 0.0257(3) Uani 1 1 d . . . . .
Si4B Si 0.93534(11) 0.05949(5) -0.08640(5) 0.0189(3) Uani 1 1 d . . . . .
N1 N 1.4846(3) -0.13474(15) -0.44538(15) 0.0251(9) Uani 1 1 d . . . . .
N1A N 0.9986(3) -0.00041(14) -0.29762(13) 0.0187(8) Uani 1 1 d . . . . .
N1B N 0.8080(3) 0.56532(15) 0.14317(14) 0.0209(9) Uani 1 1 d . . . . .
N2 N 1.4287(3) -0.32250(14) -0.39330(14) 0.0210(9) Uani 1 1 d . . . . .
N2A N 0.9791(3) -0.21915(15) -0.30787(15) 0.0248(9) Uani 1 1 d . . . . .
N2B N 0.6964(3) 0.38682(14) -0.05926(14) 0.0213(9) Uani 1 1 d . . . . .
O1 O 1.4081(2) -0.12514(12) -0.35282(12) 0.0234(7) Uani 1 1 d . . . . .
O1A O 0.7796(3) -0.06679(13) -0.30908(13) 0.0318(9) Uani 1 1 d . . . . .
O1B O 0.8653(3) 0.45573(13) 0.11205(12) 0.0258(8) Uani 1 1 d . . . . .
O2 O 1.3544(2) -0.21397(12) -0.33200(11) 0.0220(7) Uani 1 1 d . . . . .
O2B O 0.8415(3) 0.37641(12) 0.01530(12) 0.0251(8) Uani 1 1 d . . . . .
O3 O 1.6623(2) -0.20436(12) -0.45291(11) 0.0205(7) Uani 1 1 d . . . . .
O3A O 1.1064(2) -0.02394(12) -0.22337(11) 0.0199(7) Uani 1 1 d . . . . .
O3B O 0.5714(2) 0.52074(12) 0.10227(11) 0.0202(7) Uani 1 1 d . . . . .
O4 O 1.6474(2) -0.28352(12) -0.41833(11) 0.0221(7) Uani 1 1 d . . . . .
O4A O 1.1302(2) -0.12872(12) -0.23602(11) 0.0208(7) Uani 1 1 d . . . . .
O4B O 0.5309(2) 0.42569(11) 0.01289(11) 0.0176(7) Uani 1 1 d . . . . .
O5 O 1.3214(3) -0.23274(13) -0.49874(12) 0.0250(8) Uani 1 1 d . . . . .
O5A O 1.0856(2) -0.09195(11) -0.37989(10) 0.0161(7) Uani 1 1 d . . . . .
O5B O 0.8901(2) 0.57330(11) 0.05564(10) 0.0159(7) Uani 1 1 d . . . . .
O6 O 1.3179(2) -0.32306(12) -0.47819(12) 0.0243(8) Uani 1 1 d . . . . .
O6A O 1.0297(2) -0.19708(11) -0.39086(11) 0.0185(7) Uani 1 1 d . . . . .
O6B O 0.8028(2) 0.49514(12) -0.03815(11) 0.0185(7) Uani 1 1 d . . . . .
O7A O 1.4839(3) -0.02826(14) -0.21404(13) 0.0385(9) Uani 1 1 d . . . . .
O7B O 0.7027(3) 0.10918(15) -0.22836(16) 0.0539(11) Uani 1 1 d . . . . .
C1 C 1.8295(4) -0.20968(19) -0.55708(17) 0.0279(12) Uani 1 1 d . . . . .
H1A H 1.7498 -0.2022 -0.5472 0.034 Uiso 1 1 calc R U . . .
C1A C 1.0297(5) -0.64378(18) -0.70919(19) 0.0318(13) Uani 1 1 d . . . . .
H1AA H 0.9733 -0.6665 -0.7369 0.038 Uiso 1 1 calc R U . . .
C1B C 1.0881(4) 0.28219(18) 0.05421(18) 0.0256(11) Uani 1 1 d . . . . .
H1BA H 1.1147 0.3007 0.0894 0.031 Uiso 1 1 calc R U . . .
C2 C 1.9259(4) -0.1712(2) -0.54037(17) 0.0257(11) Uani 1 1 d . . . . .
H2A H 1.9257 -0.1323 -0.5166 0.031 Uiso 1 1 calc R U . . .
C2A C 1.0051(5) -0.6185(2) -0.6596(2) 0.0380(15) Uani 1 1 d . . . . .
H2AA H 0.9289 -0.6207 -0.6464 0.046 Uiso 1 1 calc R U . . .
C2B C 1.1300(4) 0.29576(17) 0.01813(17) 0.0228(11) Uani 1 1 d . . . . .
H2BA H 1.1900 0.3258 0.0235 0.027 Uiso 1 1 calc R U . . .
C3 C 2.0241(4) -0.1997(2) -0.55435(17) 0.0271(12) Uani 1 1 d . . . . .
H3A H 2.1047 -0.1838 -0.5428 0.033 Uiso 1 1 calc R U . . .
C3A C 1.1110(6) -0.60229(19) -0.6327(2) 0.0407(16) Uani 1 1 d . . . . .
H3AA H 1.1224 -0.5894 -0.5968 0.049 Uiso 1 1 calc R U . . .
C3B C 1.0563(4) 0.26777(17) -0.02376(18) 0.0229(11) Uani 1 1 d . . . . .
H3BA H 1.0555 0.2748 -0.0530 0.027 Uiso 1 1 calc R U . . .
C4 C 1.9882(4) -0.2548(2) -0.57789(18) 0.0305(12) Uani 1 1 d . . . . .
H4A H 2.0395 -0.2845 -0.5871 0.037 Uiso 1 1 calc R U . . .
C4A C 1.1959(5) -0.6159(2) -0.6649(2) 0.0401(15) Uani 1 1 d . . . . .
H4AA H 1.2789 -0.6140 -0.6558 0.048 Uiso 1 1 calc R U . . .
C4B C 0.9714(4) 0.23622(18) -0.01394(19) 0.0245(11) Uani 1 1 d . . . . .
H4BA H 0.9001 0.2177 -0.0349 0.029 Uiso 1 1 calc R U . . .
C5 C 1.8682(4) -0.2616(2) -0.57962(17) 0.0273(12) Uani 1 1 d . . . . .
H5A H 1.8202 -0.2966 -0.5897 0.033 Uiso 1 1 calc R U . . .
C5A C 1.1472(5) -0.64116(19) -0.7113(2) 0.0353(14) Uani 1 1 d . . . . .
H5AA H 1.1890 -0.6611 -0.7410 0.042 Uiso 1 1 calc R U . . .
C5B C 0.9910(4) 0.24451(18) 0.03446(18) 0.0237(11) Uani 1 1 d . . . . .
H5BA H 0.9360 0.2331 0.0533 0.028 Uiso 1 1 calc R U . . .
C6 C 1.9213(4) -0.09780(18) -0.59938(18) 0.0235(11) Uani 1 1 d . . . . .
H6A H 1.9074 -0.0737 -0.5649 0.028 Uiso 1 1 calc R U . . .
C6A C 1.0363(4) -0.58226(17) -0.77796(15) 0.0162(10) Uani 1 1 d . . . . .
H6AA H 1.0405 -0.6212 -0.8007 0.019 Uiso 1 1 calc R U . . .
C6B C 1.2943(4) 0.21935(18) 0.06987(16) 0.0189(10) Uani 1 1 d . . . . .
H6BA H 1.3000 0.2565 0.0974 0.023 Uiso 1 1 calc R U . . .
C7 C 2.0310(4) -0.10772(18) -0.61748(18) 0.0259(11) Uani 1 1 d . . . . .
C7A C 0.9346(4) -0.56033(17) -0.75725(16) 0.0177(10) Uani 1 1 d . . . . .
C7B C 1.3731(4) 0.20169(18) 0.03256(16) 0.0187(10) Uani 1 1 d . . . . .
C8 C 2.0123(4) -0.13637(17) -0.66866(17) 0.0211(11) Uani 1 1 d . . . . .
H8A H 2.0737 -0.1437 -0.6921 0.025 Uiso 1 1 calc R U . . .
C8A C 0.9642(4) -0.50299(18) -0.73399(16) 0.0181(10) Uani 1 1 d . . . . .
H8AA H 0.9081 -0.4754 -0.7209 0.022 Uiso 1 1 calc R U . . .
C8B C 1.3469(4) 0.14396(18) 0.00735(17) 0.0210(10) Uani 1 1 d . . . . .
H8BA H 1.3951 0.1184 -0.0171 0.025 Uiso 1 1 calc R U . . .
C9 C 1.8942(4) -0.14334(17) -0.68152(17) 0.0205(10) Uani 1 1 d . . . . .
H9A H 1.8598 -0.1548 -0.7151 0.025 Uiso 1 1 calc R U . . .
C9A C 1.0784(4) -0.49183(17) -0.74086(16) 0.0170(10) Uani 1 1 d . . . . .
H9AA H 1.1148 -0.4552 -0.7342 0.020 Uiso 1 1 calc R U . . .
C9B C 1.2549(4) 0.12883(18) 0.02814(16) 0.0187(10) Uani 1 1 d . . . . .
H9BA H 1.2268 0.0907 0.0201 0.022 Uiso 1 1 calc R U . . .
C10 C 1.8346(4) -0.12003(18) -0.63798(17) 0.0221(11) Uani 1 1 d . . . . .
C10A C 1.1279(4) -0.54092(17) -0.76752(16) 0.0171(10) Uani 1 1 d . . . . .
C10B C 1.2196(4) 0.17506(18) 0.06766(16) 0.0217(10) Uani 1 1 d . . . . .
C11 C 2.2388(5) -0.0196(2) -0.5840(2) 0.062(2) Uani 1 1 d . . . . .
H11A H 2.2541 -0.0282 -0.6177 0.092 Uiso 1 1 calc R U . . .
H11B H 2.3108 -0.0073 -0.5639 0.092 Uiso 1 1 calc R U . . .
H11C H 2.1871 0.0090 -0.5719 0.092 Uiso 1 1 calc R U . . .
C11A C 0.6910(4) -0.5688(3) -0.7970(2) 0.0507(18) Uani 1 1 d . . . . .
H11D H 0.6172 -0.5908 -0.8060 0.076 Uiso 1 1 calc R U . . .
H11E H 0.7226 -0.5680 -0.8259 0.076 Uiso 1 1 calc R U . . .
H11F H 0.6803 -0.5319 -0.7732 0.076 Uiso 1 1 calc R U . . .
C11B C 1.6249(4) 0.2456(2) 0.0633(2) 0.0401(14) Uani 1 1 d . . . . .
H11G H 1.6913 0.2634 0.0555 0.060 Uiso 1 1 calc R U . . .
H11H H 1.6410 0.2093 0.0579 0.060 Uiso 1 1 calc R U . . .
H11I H 1.6091 0.2667 0.0974 0.060 Uiso 1 1 calc R U . . .
C12 C 2.1523(5) -0.0602(2) -0.51492(19) 0.0436(15) Uani 1 1 d . . . . .
H12A H 2.2256 -0.0437 -0.4965 0.065 Uiso 1 1 calc R U . . .
H12B H 2.1262 -0.0918 -0.5099 0.065 Uiso 1 1 calc R U . . .
H12C H 2.0955 -0.0339 -0.5037 0.065 Uiso 1 1 calc R U . . .
C12A C 0.7287(5) -0.5998(2) -0.7154(2) 0.0468(16) Uani 1 1 d . . . . .
H12D H 0.6501 -0.6170 -0.7241 0.070 Uiso 1 1 calc R U . . .
H12E H 0.7284 -0.5628 -0.6899 0.070 Uiso 1 1 calc R U . . .
H12F H 0.7742 -0.6203 -0.7036 0.070 Uiso 1 1 calc R U . . .
C12B C 1.4644(4) 0.31078(19) 0.0389(2) 0.0347(13) Uani 1 1 d . . . . .
H12G H 1.5343 0.3325 0.0389 0.052 Uiso 1 1 calc R U . . .
H12H H 1.4339 0.3266 0.0711 0.052 Uiso 1 1 calc R U . . .
H12I H 1.4075 0.3101 0.0147 0.052 Uiso 1 1 calc R U . . .
C13 C 2.2767(4) -0.1326(2) -0.6036(2) 0.0419(15) Uani 1 1 d . . . . .
H13A H 2.2982 -0.1374 -0.6358 0.063 Uiso 1 1 calc R U . . .
H13B H 2.2429 -0.1671 -0.6057 0.063 Uiso 1 1 calc R U . . .
H13C H 2.3449 -0.1200 -0.5811 0.063 Uiso 1 1 calc R U . . .
C13A C 0.8038(4) -0.6700(2) -0.8158(2) 0.0406(15) Uani 1 1 d . . . . .
H13D H 0.7274 -0.6895 -0.8256 0.061 Uiso 1 1 calc R U . . .
H13E H 0.8507 -0.6878 -0.8015 0.061 Uiso 1 1 calc R U . . .
H13F H 0.8396 -0.6699 -0.8443 0.061 Uiso 1 1 calc R U . . .
C13B C 1.5425(4) 0.2057(2) -0.04054(18) 0.0298(12) Uani 1 1 d . . . . .
H13G H 1.6104 0.2261 -0.0443 0.045 Uiso 1 1 calc R U . . .
H13H H 1.4802 0.2037 -0.0632 0.045 Uiso 1 1 calc R U . . .
H13I H 1.5604 0.1692 -0.0474 0.045 Uiso 1 1 calc R U . . .
C14 C 1.6444(5) -0.0953(3) -0.5685(2) 0.0489(16) Uani 1 1 d . . . . .
H14A H 1.5642 -0.0879 -0.5644 0.073 Uiso 1 1 calc R U . . .
H14B H 1.6936 -0.0635 -0.5457 0.073 Uiso 1 1 calc R U . . .
H14C H 1.6568 -0.1262 -0.5620 0.073 Uiso 1 1 calc R U . . .
C14A C 1.3664(4) -0.48860(19) -0.76723(18) 0.0286(12) Uani 1 1 d . . . . .
H14D H 1.4405 -0.4954 -0.7816 0.043 Uiso 1 1 calc R U . . .
H14E H 1.3765 -0.4773 -0.7322 0.043 Uiso 1 1 calc R U . . .
H14F H 1.3346 -0.4599 -0.7728 0.043 Uiso 1 1 calc R U . . .
C14B C 1.0901(5) 0.2428(2) 0.15594(18) 0.0343(13) Uani 1 1 d . . . . .
H14G H 1.0504 0.2415 0.1832 0.051 Uiso 1 1 calc R U . . .
H14H H 1.0428 0.2586 0.1398 0.051 Uiso 1 1 calc R U . . .
H14I H 1.1633 0.2651 0.1681 0.051 Uiso 1 1 calc R U . . .
C15 C 1.6421(5) -0.0534(2) -0.6449(3) 0.0518(18) Uani 1 1 d . . . . .
H15A H 1.5610 -0.0484 -0.6398 0.078 Uiso 1 1 calc R U . . .
H15B H 1.6569 -0.0615 -0.6785 0.078 Uiso 1 1 calc R U . . .
H15C H 1.6888 -0.0203 -0.6228 0.078 Uiso 1 1 calc R U . . .
C15A C 1.2396(4) -0.57018(19) -0.86228(17) 0.0266(11) Uani 1 1 d . . . . .
H15D H 1.3106 -0.5800 -0.8788 0.040 Uiso 1 1 calc R U . . .
H15E H 1.2136 -0.5392 -0.8658 0.040 Uiso 1 1 calc R U . . .
H15F H 1.1808 -0.6008 -0.8769 0.040 Uiso 1 1 calc R U . . .
C15B C 1.1794(4) 0.1363(2) 0.14402(19) 0.0348(13) Uani 1 1 d . . . . .
H15G H 1.1225 0.1301 0.1643 0.052 Uiso 1 1 calc R U . . .
H15H H 1.2468 0.1583 0.1645 0.052 Uiso 1 1 calc R U . . .
H15I H 1.2017 0.1016 0.1202 0.052 Uiso 1 1 calc R U . . .
C16 C 1.5859(4) -0.1716(2) -0.6759(2) 0.0356(13) Uani 1 1 d . . . . .
H16A H 1.5057 -0.1646 -0.6707 0.053 Uiso 1 1 calc R U . . .
H16B H 1.6004 -0.2030 -0.6705 0.053 Uiso 1 1 calc R U . . .
H16C H 1.6023 -0.1787 -0.7092 0.053 Uiso 1 1 calc R U . . .
C16A C 1.3347(4) -0.6094(2) -0.79426(19) 0.0320(12) Uani 1 1 d . . . . .
H16D H 1.4040 -0.6149 -0.8123 0.048 Uiso 1 1 calc R U . . .
H16E H 1.2813 -0.6422 -0.8091 0.048 Uiso 1 1 calc R U . . .
H16F H 1.3548 -0.6013 -0.7605 0.048 Uiso 1 1 calc R U . . .
C16B C 0.9760(4) 0.13402(19) 0.08239(18) 0.0276(12) Uani 1 1 d . . . . .
H16G H 0.9274 0.1325 0.1074 0.041 Uiso 1 1 calc R U . . .
H16H H 0.9886 0.0973 0.0590 0.041 Uiso 1 1 calc R U . . .
H16I H 0.9383 0.1520 0.0655 0.041 Uiso 1 1 calc R U . . .
C17 C 1.8957(4) -0.32028(17) -0.69543(16) 0.0190(10) Uani 1 1 d . . . . .
H17A H 1.9082 -0.3476 -0.6832 0.023 Uiso 1 1 calc R U . . .
C17A C 1.1568(4) -0.47426(16) -0.58329(16) 0.0170(10) Uani 1 1 d . . . . .
H17B H 1.1602 -0.4881 -0.5582 0.020 Uiso 1 1 calc R U . . .
C17B C 1.0674(4) 0.14065(17) -0.10819(16) 0.0183(10) Uani 1 1 d . . . . .
H17C H 0.9984 0.1528 -0.1186 0.022 Uiso 1 1 calc R U . . .
C18 C 1.7861(4) -0.30461(18) -0.70237(16) 0.0202(10) Uani 1 1 d . . . . .
C18A C 1.0599(4) -0.45183(16) -0.59352(16) 0.0166(10) Uani 1 1 d . . . . .
C18B C 1.1806(4) 0.15661(16) -0.11413(16) 0.0163(10) Uani 1 1 d . . . . .
C19 C 1.8061(4) -0.27337(17) -0.72873(16) 0.0201(10) Uani 1 1 d . . . . .
H19A H 1.7452 -0.2618 -0.7444 0.024 Uiso 1 1 calc R U . . .
C19A C 1.1009(4) -0.42804(16) -0.62413(16) 0.0174(10) Uani 1 1 d . . . . .
H19B H 1.0585 -0.4034 -0.6330 0.021 Uiso 1 1 calc R U . . .
C19B C 1.2503(4) 0.12407(17) -0.10154(16) 0.0183(10) Uani 1 1 d . . . . .
H19C H 1.3333 0.1209 -0.1075 0.022 Uiso 1 1 calc R U . . .
C20 C 1.9226(4) -0.26968(17) -0.73597(16) 0.0202(10) Uani 1 1 d . . . . .
H20A H 1.9567 -0.2556 -0.7582 0.024 Uiso 1 1 calc R U . . .
C20A C 1.2152(4) -0.43633(16) -0.63199(16) 0.0165(10) Uani 1 1 d . . . . .
H20B H 1.2661 -0.4193 -0.6481 0.020 Uiso 1 1 calc R U . . .
C20B C 1.1793(4) 0.08929(17) -0.08906(16) 0.0173(10) Uani 1 1 d . . . . .
H20C H 1.2046 0.0575 -0.0854 0.021 Uiso 1 1 calc R U . . .
C21 C 1.9815(4) -0.29792(17) -0.71513(16) 0.0169(10) Uani 1 1 d . . . . .
C21A C 1.2531(4) -0.46536(16) -0.60683(16) 0.0170(10) Uani 1 1 d . . . . .
C21B C 1.0629(4) 0.09958(17) -0.09206(15) 0.0153(9) Uani 1 1 d . . . . .
C22 C 1.6498(4) -0.4016(2) -0.7024(2) 0.0318(13) Uani 1 1 d . . . . .
H22A H 1.5765 -0.4155 -0.6956 0.048 Uiso 1 1 calc R U . . .
H22B H 1.7108 -0.4032 -0.6808 0.048 Uiso 1 1 calc R U . . .
H22C H 1.6659 -0.4236 -0.7362 0.048 Uiso 1 1 calc R U . . .
C22A C 0.9396(4) -0.3917(2) -0.50147(19) 0.0401(14) Uani 1 1 d . . . . .
H22D H 0.8668 -0.3892 -0.4860 0.060 Uiso 1 1 calc R U . . .
H22E H 0.9648 -0.3568 -0.5009 0.060 Uiso 1 1 calc R U . . .
H22F H 0.9972 -0.4011 -0.4837 0.060 Uiso 1 1 calc R U . . .
C22B C 1.3144(4) 0.26506(19) -0.10138(19) 0.0316(13) Uani 1 1 d . . . . .
H22G H 1.3382 0.2850 -0.1198 0.047 Uiso 1 1 calc R U . . .
H22H H 1.3821 0.2563 -0.0881 0.047 Uiso 1 1 calc R U . . .
H22I H 1.2691 0.2873 -0.0747 0.047 Uiso 1 1 calc R U . . .
C23 C 1.5850(4) -0.2935(2) -0.6305(2) 0.0429(15) Uani 1 1 d . . . . .
H23A H 1.5056 -0.3079 -0.6315 0.064 Uiso 1 1 calc R U . . .
H23B H 1.5880 -0.2549 -0.6218 0.064 Uiso 1 1 calc R U . . .
H23C H 1.6312 -0.2988 -0.6063 0.064 Uiso 1 1 calc R U . . .
C23A C 0.8193(4) -0.4238(3) -0.6004(2) 0.0514(17) Uani 1 1 d . . . . .
H23D H 0.7440 -0.4215 -0.5869 0.077 Uiso 1 1 calc R U . . .
H23E H 0.8126 -0.4503 -0.6346 0.077 Uiso 1 1 calc R U . . .
H23F H 0.8481 -0.3884 -0.5977 0.077 Uiso 1 1 calc R U . . .
C23B C 1.3144(4) 0.1637(2) -0.19461(19) 0.0328(13) Uani 1 1 d . . . . .
H23G H 1.3429 0.1877 -0.2086 0.049 Uiso 1 1 calc R U . . .
H23H H 1.2674 0.1325 -0.2194 0.049 Uiso 1 1 calc R U . . .
H23I H 1.3792 0.1512 -0.1831 0.049 Uiso 1 1 calc R U . . .
C24 C 1.5309(4) -0.3269(2) -0.73521(19) 0.0338(13) Uani 1 1 d . . . . .
H24A H 1.4630 -0.3510 -0.7377 0.051 Uiso 1 1 calc R U . . .
H24B H 1.5616 -0.3382 -0.7673 0.051 Uiso 1 1 calc R U . . .
H24C H 1.5101 -0.2898 -0.7233 0.051 Uiso 1 1 calc R U . . .
C24A C 0.8585(5) -0.5079(2) -0.5633(2) 0.0491(17) Uani 1 1 d . . . . .
H24D H 0.7922 -0.4999 -0.5434 0.074 Uiso 1 1 calc R U . . .
H24E H 0.9163 -0.5212 -0.5489 0.074 Uiso 1 1 calc R U . . .
H24F H 0.8347 -0.5355 -0.5962 0.074 Uiso 1 1 calc R U . . .
C24B C 1.0968(4) 0.2197(2) -0.16626(18) 0.0297(12) Uani 1 1 d . . . . .
H24G H 1.1205 0.2459 -0.1786 0.045 Uiso 1 1 calc R U . . .
H24H H 1.0454 0.2357 -0.1401 0.045 Uiso 1 1 calc R U . . .
H24I H 1.0571 0.1873 -0.1926 0.045 Uiso 1 1 calc R U . . .
C25 C 2.2137(4) -0.2547(2) -0.7336(2) 0.0343(13) Uani 1 1 d . . . . .
H25A H 2.2928 -0.2630 -0.7406 0.051 Uiso 1 1 calc R U . . .
H25B H 2.2136 -0.2200 -0.7048 0.051 Uiso 1 1 calc R U . . .
H25C H 2.1758 -0.2527 -0.7614 0.051 Uiso 1 1 calc R U . . .
C25A C 1.3972(4) -0.5114(2) -0.55456(19) 0.0370(14) Uani 1 1 d . . . . .
H25D H 1.4746 -0.5189 -0.5486 0.055 Uiso 1 1 calc R U . . .
H25E H 1.3474 -0.5454 -0.5697 0.055 Uiso 1 1 calc R U . . .
H25F H 1.3674 -0.4874 -0.5237 0.055 Uiso 1 1 calc R U . . .
C25B C 0.8686(4) 0.01174(19) -0.14803(17) 0.0260(11) Uani 1 1 d . . . . .
H25G H 0.8046 -0.0109 -0.1446 0.039 Uiso 1 1 calc R U . . .
H25H H 0.9258 -0.0112 -0.1674 0.039 Uiso 1 1 calc R U . . .
H25I H 0.8407 0.0324 -0.1644 0.039 Uiso 1 1 calc R U . . .
C26 C 2.2063(4) -0.3128(2) -0.66881(18) 0.0298(12) Uani 1 1 d . . . . .
H26A H 2.2841 -0.3230 -0.6761 0.045 Uiso 1 1 calc R U . . .
H26B H 2.1624 -0.3399 -0.6618 0.045 Uiso 1 1 calc R U . . .
H26C H 2.2095 -0.2775 -0.6405 0.045 Uiso 1 1 calc R U . . .
C26A C 1.4733(4) -0.5208(2) -0.65205(19) 0.0425(15) Uani 1 1 d . . . . .
H26D H 1.5510 -0.5251 -0.6430 0.064 Uiso 1 1 calc R U . . .
H26E H 1.4767 -0.5033 -0.6737 0.064 Uiso 1 1 calc R U . . .
H26F H 1.4299 -0.5564 -0.6688 0.064 Uiso 1 1 calc R U . . .
C26B C 0.8204(4) 0.1024(2) -0.05398(19) 0.0301(12) Uani 1 1 d . . . . .
H26G H 0.7536 0.0792 -0.0534 0.045 Uiso 1 1 calc R U . . .
H26H H 0.7986 0.1234 -0.0710 0.045 Uiso 1 1 calc R U . . .
H26I H 0.8487 0.1269 -0.0206 0.045 Uiso 1 1 calc R U . . .
C27 C 2.1578(4) -0.37326(19) -0.77687(18) 0.0265(11) Uani 1 1 d . . . . .
H27A H 2.2393 -0.3787 -0.7781 0.040 Uiso 1 1 calc R U . . .
H27B H 2.1314 -0.3709 -0.8063 0.040 Uiso 1 1 calc R U . . .
H27C H 2.1144 -0.4037 -0.7747 0.040 Uiso 1 1 calc R U . . .
C27A C 1.4923(4) -0.4124(2) -0.5656(2) 0.0416(15) Uani 1 1 d . . . . .
H27D H 1.5651 -0.4180 -0.5531 0.062 Uiso 1 1 calc R U . . .
H27E H 1.4527 -0.3867 -0.5386 0.062 Uiso 1 1 calc R U . . .
H27F H 1.5070 -0.3979 -0.5891 0.062 Uiso 1 1 calc R U . . .
C27B C 0.9800(4) 0.01831(19) -0.05604(18) 0.0269(12) Uani 1 1 d . . . . .
H27G H 0.9125 -0.0018 -0.0516 0.040 Uiso 1 1 calc R U . . .
H27H H 1.0187 0.0421 -0.0243 0.040 Uiso 1 1 calc R U . . .
H27I H 1.0324 -0.0071 -0.0762 0.040 Uiso 1 1 calc R U . . .
C28 C 1.4846(4) -0.08389(19) -0.4007(2) 0.0351(14) Uani 1 1 d . . . . .
H28A H 1.4756 -0.0542 -0.4098 0.042 Uiso 1 1 calc R U . . .
H28B H 1.5597 -0.0762 -0.3826 0.042 Uiso 1 1 calc R U . . .
C28A C 0.8837(4) 0.00980(18) -0.31053(18) 0.0257(11) Uani 1 1 d . . . . .
H28C H 0.8706 -0.0082 -0.3463 0.031 Uiso 1 1 calc R U . . .
H28D H 0.8823 0.0491 -0.2996 0.031 Uiso 1 1 calc R U . . .
C28B C 0.8537(4) 0.5430(2) 0.17560(17) 0.0263(11) Uani 1 1 d . . . . .
H28E H 0.7887 0.5288 0.1880 0.032 Uiso 1 1 calc R U . . .
H28F H 0.8974 0.5727 0.2039 0.032 Uiso 1 1 calc R U . . .
C29 C 1.3915(4) -0.08432(19) -0.3676(2) 0.0309(13) Uani 1 1 d . . . . .
H29A H 1.3949 -0.0488 -0.3389 0.037 Uiso 1 1 calc R U . . .
H29B H 1.3155 -0.0916 -0.3850 0.037 Uiso 1 1 calc R U . . .
C29A C 0.7876(4) -0.00952(19) -0.28893(18) 0.0277(12) Uani 1 1 d . . . . .
H29C H 0.8018 0.0063 -0.2532 0.033 Uiso 1 1 calc R U . . .
H29D H 0.7148 0.0021 -0.2960 0.033 Uiso 1 1 calc R U . . .
C29B C 0.9295(4) 0.4990(2) 0.15124(17) 0.0270(12) Uani 1 1 d . . . . .
H29E H 0.9958 0.5126 0.1391 0.032 Uiso 1 1 calc R U . . .
H29F H 0.9585 0.4865 0.1747 0.032 Uiso 1 1 calc R U . . .
C30 C 1.3330(4) -0.12321(18) -0.31634(17) 0.0250(11) Uani 1 1 d . . . . .
H30A H 1.2536 -0.1348 -0.3307 0.030 Uiso 1 1 calc R U . . .
H30B H 1.3356 -0.0857 -0.2904 0.030 Uiso 1 1 calc R U . . .
C30B C 0.9163(4) 0.40585(19) 0.09647(18) 0.0277(12) Uani 1 1 d . . . . .
H30C H 0.9213 0.3957 0.1235 0.033 Uiso 1 1 calc R U . . .
H30D H 0.9947 0.4102 0.0867 0.033 Uiso 1 1 calc R U . . .
C31 C 1.3685(4) -0.15952(18) -0.29525(17) 0.0260(11) Uani 1 1 d . . . . .
H31A H 1.4495 -0.1494 -0.2827 0.031 Uiso 1 1 calc R U . . .
H31B H 1.3212 -0.1558 -0.2679 0.031 Uiso 1 1 calc R U . . .
O2A O 0.8036(6) -0.1409(3) -0.2680(3) 0.0290(18) Uiso 0.5 1 d . . P A 1
C30A C 0.6972(8) -0.0790(4) -0.2793(4) 0.018(2) Uiso 0.5 1 d . . P A 1
H30E H 0.6768 -0.0439 -0.2544 0.022 Uiso 0.5 1 calc R U P A 1
H30F H 0.6272 -0.0971 -0.3007 0.022 Uiso 0.5 1 calc R U P A 1
C31A C 0.7161(10) -0.1040(5) -0.2598(5) 0.053(3) Uiso 0.5 1 d . . P A 1
H31E H 0.6431 -0.1257 -0.2624 0.063 Uiso 0.5 1 calc R U P A 1
H31F H 0.7288 -0.0777 -0.2251 0.063 Uiso 0.5 1 calc R U P A 1
O2' O 0.7878(5) -0.1585(3) -0.2917(2) 0.0139(14) Uiso 0.5 1 d . . P A 2
C30' C 0.6855(10) -0.0984(5) -0.3022(5) 0.039(3) Uiso 0.5 1 d . . P A 2
H30G H 0.6551 -0.0742 -0.2711 0.047 Uiso 0.5 1 calc R U P A 2
H30H H 0.6263 -0.1039 -0.3279 0.047 Uiso 0.5 1 calc R U P A 2
C31' C 0.6853(7) -0.1412(3) -0.3013(3) 0.0170(19) Uiso 0.5 1 d . . P A 2
H31G H 0.6517 -0.1690 -0.3332 0.020 Uiso 0.5 1 calc R U P A 2
H31H H 0.6322 -0.1409 -0.2767 0.020 Uiso 0.5 1 calc R U P A 2
C31B C 0.8460(4) 0.36307(19) 0.05491(19) 0.0292(12) Uani 1 1 d . . . . .
H31C H 0.8794 0.3283 0.0449 0.035 Uiso 1 1 calc R U . . .
H31D H 0.7677 0.3589 0.0648 0.035 Uiso 1 1 calc R U . . .
C32 C 1.3858(4) -0.25019(19) -0.31305(18) 0.0287(12) Uani 1 1 d . . . . .
H32A H 1.3430 -0.2443 -0.2840 0.034 Uiso 1 1 calc R U . . .
H32B H 1.4685 -0.2431 -0.3032 0.034 Uiso 1 1 calc R U . . .
C32A C 0.7738(4) -0.2053(3) -0.2973(2) 0.0471(17) Uani 1 1 d . . . . .
H32C H 0.7029 -0.2172 -0.2865 0.057 Uiso 0.5 1 calc R U P A 1
H32F H 0.7646 -0.2168 -0.3327 0.057 Uiso 0.5 1 calc R U P A 1
H32G H 0.7483 -0.2288 -0.3317 0.057 Uiso 0.5 1 calc R U P A 2
H32H H 0.7110 -0.2079 -0.2773 0.057 Uiso 0.5 1 calc R U P A 2
C32B C 0.7956(4) 0.33163(18) -0.02813(19) 0.0332(13) Uani 1 1 d . . . . .
H32D H 0.7204 0.3174 -0.0225 0.040 Uiso 1 1 calc R U . . .
H32E H 0.8473 0.3026 -0.0378 0.040 Uiso 1 1 calc R U . . .
C33 C 1.3596(4) -0.30733(19) -0.35077(19) 0.0292(12) Uani 1 1 d . . . . .
H33A H 1.3717 -0.3317 -0.3356 0.035 Uiso 1 1 calc R U . . .
H33B H 1.2778 -0.3130 -0.3619 0.035 Uiso 1 1 calc R U . . .
C33A C 0.8748(4) -0.2270(2) -0.2849(2) 0.0355(14) Uani 1 1 d . . . . .
H33C H 0.8902 -0.2092 -0.2492 0.043 Uiso 1 1 calc R U . . .
H33D H 0.8564 -0.2661 -0.2951 0.043 Uiso 1 1 calc R U . . .
C33B C 0.7819(4) 0.34859(19) -0.06789(19) 0.0325(13) Uani 1 1 d . . . . .
H33E H 0.8565 0.3652 -0.0715 0.039 Uiso 1 1 calc R U . . .
H33F H 0.7600 0.3161 -0.0988 0.039 Uiso 1 1 calc R U . . .
C34 C 1.5939(4) -0.13464(19) -0.46790(19) 0.0249(11) Uani 1 1 d . . . . .
H34A H 1.6150 -0.0981 -0.4653 0.030 Uiso 1 1 calc R U . . .
H34B H 1.5837 -0.1601 -0.5029 0.030 Uiso 1 1 calc R U . . .
C36A C 1.1918(4) -0.03501(18) -0.19623(17) 0.0235(11) Uani 1 1 d . . . . .
H36A H 1.2083 -0.0036 -0.1641 0.028 Uiso 1 1 calc R U . . .
H36B H 1.2633 -0.0414 -0.2135 0.028 Uiso 1 1 calc R U . . .
C34B C 0.7027(4) 0.59028(19) 0.16138(18) 0.0281(12) Uani 1 1 d . . . . .
H34C H 0.6852 0.6130 0.1451 0.034 Uiso 1 1 calc R U . . .
H34D H 0.7156 0.6142 0.1966 0.034 Uiso 1 1 calc R U . . .
C35 C 1.6902(4) -0.15020(18) -0.44513(18) 0.0244(11) Uani 1 1 d . . . . .
H35A H 1.7625 -0.1472 -0.4601 0.029 Uiso 1 1 calc R U . . .
H35B H 1.7002 -0.1259 -0.4099 0.029 Uiso 1 1 calc R U . . .
C35A C 1.1369(4) 0.02590(18) -0.22539(17) 0.0238(11) Uani 1 1 d . . . . .
H35C H 1.2035 0.0225 -0.2454 0.029 Uiso 1 1 calc R U . . .
H35D H 1.1580 0.0549 -0.1923 0.029 Uiso 1 1 calc R U . . .
C35B C 0.6011(4) 0.55018(19) 0.15334(17) 0.0275(12) Uani 1 1 d . . . . .
H35E H 0.6196 0.5250 0.1668 0.033 Uiso 1 1 calc R U . . .
H35F H 0.5356 0.5693 0.1702 0.033 Uiso 1 1 calc R U . . .
C36 C 1.7598(4) -0.22879(19) -0.44675(18) 0.0243(11) Uani 1 1 d . . . . .
H36C H 1.7958 -0.2077 -0.4135 0.029 Uiso 1 1 calc R U . . .
H36D H 1.8167 -0.2293 -0.4702 0.029 Uiso 1 1 calc R U . . .
C34A C 1.0351(4) 0.03997(17) -0.24765(17) 0.0222(11) Uani 1 1 d . . . . .
H34E H 0.9700 0.0439 -0.2269 0.027 Uiso 1 1 calc R U . . .
H34F H 1.0552 0.0753 -0.2478 0.027 Uiso 1 1 calc R U . . .
C36B C 0.4820(4) 0.47895(18) 0.09385(17) 0.0230(11) Uani 1 1 d . . . . .
H36E H 0.4177 0.4945 0.1141 0.028 Uiso 1 1 calc R U . . .
H36F H 0.5107 0.4519 0.1032 0.028 Uiso 1 1 calc R U . . .
C37 C 1.7238(4) -0.28479(19) -0.45483(17) 0.0233(11) Uani 1 1 d . . . . .
H37A H 1.6846 -0.3054 -0.4875 0.028 Uiso 1 1 calc R U . . .
H37B H 1.7917 -0.3030 -0.4531 0.028 Uiso 1 1 calc R U . . .
C37A C 1.1507(4) -0.08360(19) -0.18993(17) 0.0253(11) Uani 1 1 d . . . . .
H37C H 1.2088 -0.0908 -0.1703 0.030 Uiso 1 1 calc R U . . .
H37D H 1.0793 -0.0772 -0.1726 0.030 Uiso 1 1 calc R U . . .
C37B C 0.4413(4) 0.45229(19) 0.04149(17) 0.0223(11) Uani 1 1 d . . . . .
H37E H 0.3747 0.4258 0.0363 0.027 Uiso 1 1 calc R U . . .
H37F H 0.4170 0.4797 0.0316 0.027 Uiso 1 1 calc R U . . .
C38 C 1.6304(4) -0.33506(19) -0.41783(18) 0.0269(12) Uani 1 1 d . . . . .
H38A H 1.7037 -0.3448 -0.4090 0.032 Uiso 1 1 calc R U . . .
H38B H 1.6022 -0.3631 -0.4505 0.032 Uiso 1 1 calc R U . . .
C38A C 1.1075(4) -0.17778(19) -0.23212(19) 0.0288(12) Uani 1 1 d . . . . .
H38C H 1.0417 -0.1752 -0.2119 0.035 Uiso 1 1 calc R U . . .
H38D H 1.1749 -0.1843 -0.2162 0.035 Uiso 1 1 calc R U . . .
C38B C 0.4946(4) 0.39910(18) -0.03724(17) 0.0237(11) Uani 1 1 d . . . . .
H38E H 0.4893 0.4259 -0.0502 0.028 Uiso 1 1 calc R U . . .
H38F H 0.4181 0.3793 -0.0417 0.028 Uiso 1 1 calc R U . . .
C39 C 1.5442(4) -0.33210(18) -0.38128(18) 0.0239(11) Uani 1 1 d . . . . .
H39A H 1.5391 -0.3664 -0.3783 0.029 Uiso 1 1 calc R U . . .
H39B H 1.5722 -0.3027 -0.3492 0.029 Uiso 1 1 calc R U . . .
C39A C 1.0811(4) -0.22411(18) -0.28216(18) 0.0266(12) Uani 1 1 d . . . . .
H39C H 1.1477 -0.2263 -0.3019 0.032 Uiso 1 1 calc R U . . .
H39D H 1.0700 -0.2582 -0.2791 0.032 Uiso 1 1 calc R U . . .
C39B C 0.5800(4) 0.36030(18) -0.06398(18) 0.0271(12) Uani 1 1 d . . . . .
H39E H 0.5823 0.3330 -0.0514 0.033 Uiso 1 1 calc R U . . .
H39F H 0.5542 0.3411 -0.0988 0.033 Uiso 1 1 calc R U . . .
C40 C 1.3892(4) -0.1421(2) -0.4801(2) 0.0346(14) Uani 1 1 d . . . . .
H40A H 1.4065 -0.1176 -0.4953 0.042 Uiso 1 1 calc R U . . .
H40B H 1.3196 -0.1311 -0.4621 0.042 Uiso 1 1 calc R U . . .
C40A C 1.0807(4) 0.00364(18) -0.33165(17) 0.0244(11) Uani 1 1 d . . . . .
H40C H 1.1592 0.0055 -0.3182 0.029 Uiso 1 1 calc R U . . .
H40D H 1.0733 0.0377 -0.3342 0.029 Uiso 1 1 calc R U . . .
C40B C 0.8947(4) 0.60622(19) 0.14208(17) 0.0257(11) Uani 1 1 d . . . . .
H40E H 0.9710 0.5930 0.1407 0.031 Uiso 1 1 calc R U . . .
H40F H 0.8946 0.6397 0.1727 0.031 Uiso 1 1 calc R U . . .
C41 C 1.3642(4) -0.1988(2) -0.5196(2) 0.0365(14) Uani 1 1 d . . . . .
H41A H 1.3070 -0.1996 -0.5441 0.044 Uiso 1 1 calc R U . . .
H41B H 1.4349 -0.2119 -0.5360 0.044 Uiso 1 1 calc R U . . .
C41A C 1.0648(4) -0.04276(18) -0.38184(16) 0.0230(11) Uani 1 1 d . . . . .
H41C H 0.9859 -0.0458 -0.3953 0.028 Uiso 1 1 calc R U . . .
H41D H 1.1183 -0.0360 -0.4034 0.028 Uiso 1 1 calc R U . . .
C41B C 0.8764(4) 0.61950(17) 0.10018(17) 0.0237(11) Uani 1 1 d . . . . .
H41E H 0.7986 0.6308 0.1000 0.028 Uiso 1 1 calc R U . . .
H41F H 0.9323 0.6498 0.1037 0.028 Uiso 1 1 calc R U . . .
C42 C 1.2945(4) -0.2871(2) -0.53473(17) 0.0301(12) Uani 1 1 d . . . . .
H42A H 1.3655 -0.3024 -0.5493 0.036 Uiso 1 1 calc R U . . .
H42B H 1.2428 -0.2877 -0.5609 0.036 Uiso 1 1 calc R U . . .
C42A C 1.0600(4) -0.13683(17) -0.42650(16) 0.0203(10) Uani 1 1 d . . . . .
H42C H 1.1018 -0.1303 -0.4513 0.024 Uiso 1 1 calc R U . . .
H42D H 0.9770 -0.1411 -0.4354 0.024 Uiso 1 1 calc R U . . .
C42B C 0.8793(4) 0.58489(18) 0.01514(17) 0.0233(11) Uani 1 1 d . . . . .
H42E H 0.9379 0.6143 0.0188 0.028 Uiso 1 1 calc R U . . .
H42F H 0.8030 0.5971 0.0136 0.028 Uiso 1 1 calc R U . . .
C43 C 1.2386(4) -0.32066(19) -0.51305(17) 0.0261(12) Uani 1 1 d . . . . .
H43A H 1.1695 -0.3046 -0.4971 0.031 Uiso 1 1 calc R U . . .
H43B H 1.2151 -0.3575 -0.5388 0.031 Uiso 1 1 calc R U . . .
C43A C 1.0938(4) -0.18703(17) -0.42528(17) 0.0204(10) Uani 1 1 d . . . . .
H43C H 1.0788 -0.2179 -0.4579 0.024 Uiso 1 1 calc R U . . .
H43D H 1.1766 -0.1828 -0.4161 0.024 Uiso 1 1 calc R U . . .
C43B C 0.8939(4) 0.53582(19) -0.03044(17) 0.0247(11) Uani 1 1 d . . . . .
H43E H 0.8940 0.5449 -0.0582 0.030 Uiso 1 1 calc R U . . .
H43F H 0.9681 0.5222 -0.0281 0.030 Uiso 1 1 calc R U . . .
C44 C 1.2752(4) -0.35939(18) -0.45948(19) 0.0287(12) Uani 1 1 d . . . . .
H44A H 1.2400 -0.3934 -0.4863 0.034 Uiso 1 1 calc R U . . .
H44B H 1.2161 -0.3431 -0.4364 0.034 Uiso 1 1 calc R U . . .
C44A C 1.0553(4) -0.24602(18) -0.38996(18) 0.0278(12) Uani 1 1 d . . . . .
H44C H 1.1346 -0.2420 -0.3763 0.033 Uiso 1 1 calc R U . . .
H44D H 1.0489 -0.2757 -0.4234 0.033 Uiso 1 1 calc R U . . .
C44B C 0.8077(4) 0.4496(2) -0.08431(17) 0.0289(12) Uani 1 1 d . . . . .
H44E H 0.8780 0.4320 -0.0846 0.035 Uiso 1 1 calc R U . . .
H44F H 0.8102 0.4617 -0.1102 0.035 Uiso 1 1 calc R U . . .
C45 C 1.3731(4) -0.37079(17) -0.43416(18) 0.0257(11) Uani 1 1 d . . . . .
H45A H 1.3445 -0.3970 -0.4221 0.031 Uiso 1 1 calc R U . . .
H45B H 1.4305 -0.3877 -0.4579 0.031 Uiso 1 1 calc R U . . .
C45A C 0.9719(4) -0.25915(18) -0.35888(18) 0.0294(12) Uani 1 1 d . . . . .
H45C H 0.8932 -0.2624 -0.3728 0.035 Uiso 1 1 calc R U . . .
H45D H 0.9858 -0.2947 -0.3604 0.035 Uiso 1 1 calc R U . . .
C45B C 0.7040(4) 0.40965(19) -0.09388(17) 0.0255(11) Uani 1 1 d . . . . .
H45E H 0.6344 0.4279 -0.0930 0.031 Uiso 1 1 calc R U . . .
H45F H 0.7058 0.3799 -0.1270 0.031 Uiso 1 1 calc R U . . .
C46A C 0.6310(5) 0.1475(2) -0.2306(2) 0.0496(16) Uani 1 1 d . . . . .
H46A H 0.5503 0.1319 -0.2384 0.059 Uiso 1 1 calc R U . . .
H46B H 0.6552 0.1589 -0.2557 0.059 Uiso 1 1 calc R U . . .
C46B C 1.5025(4) -0.0291(2) -0.1684(2) 0.0391(14) Uani 1 1 d . . . . .
H46C H 1.5765 -0.0432 -0.1667 0.047 Uiso 1 1 calc R U . . .
H46D H 1.4407 -0.0523 -0.1636 0.047 Uiso 1 1 calc R U . . .
C47A C 0.6455(5) 0.1955(2) -0.1800(2) 0.0542(18) Uani 1 1 d . . . . .
H47A H 0.6438 0.2301 -0.1821 0.065 Uiso 1 1 calc R U . . .
H47B H 0.5846 0.1927 -0.1592 0.065 Uiso 1 1 calc R U . . .
C47B C 1.5032(5) 0.0289(2) -0.1299(2) 0.0371(13) Uani 1 1 d . . . . .
H47C H 1.4252 0.0378 -0.1197 0.045 Uiso 1 1 calc R U . . .
H47D H 1.5535 0.0359 -0.1010 0.045 Uiso 1 1 calc R U . . .
C48A C 0.7615(5) 0.1914(2) -0.1602(2) 0.0593(19) Uani 1 1 d . . . . .
H48A H 0.8155 0.2229 -0.1551 0.071 Uiso 1 1 calc R U . . .
H48B H 0.7554 0.1893 -0.1289 0.071 Uiso 1 1 calc R U . . .
C48B C 1.5501(4) 0.0600(2) -0.1566(2) 0.0385(14) Uani 1 1 d . . . . .
H48C H 1.5264 0.0971 -0.1425 0.046 Uiso 1 1 calc R U . . .
H48D H 1.6346 0.0619 -0.1562 0.046 Uiso 1 1 calc R U . . .
C49A C 0.7999(5) 0.1406(2) -0.1981(3) 0.062(2) Uani 1 1 d . . . . .
H49A H 0.8568 0.1492 -0.2176 0.075 Uiso 1 1 calc R U . . .
H49B H 0.8359 0.1203 -0.1827 0.075 Uiso 1 1 calc R U . . .
C49B C 1.4971(5) 0.0271(2) -0.2066(2) 0.0409(14) Uani 1 1 d . . . . .
H49C H 1.4218 0.0392 -0.2100 0.049 Uiso 1 1 calc R U . . .
H49D H 1.5467 0.0308 -0.2308 0.049 Uiso 1 1 calc R U . . .
C52 C 0.6870(7) 0.0298(3) 0.0579(3) 0.089(3) Uiso 1 1 d . . . . .
H52A H 0.7626 0.0257 0.0700 0.107 Uiso 0.5 1 calc R U P B 1
H52B H 0.6328 -0.0014 0.0535 0.107 Uiso 0.5 1 calc R U P B 1
H52C H 0.6671 0.0012 0.0683 0.107 Uiso 0.5 1 calc R U P C 2
H52D H 0.7676 0.0444 0.0687 0.107 Uiso 0.5 1 calc R U P C 2
O7 O 1.5750(3) -0.21054(16) -0.22194(15) 0.0480(10) Uiso 1 1 d . . . . .
C46 C 1.5048(5) -0.1788(3) -0.1839(2) 0.0556(17) Uiso 1 1 d . . . . .
H46G H 1.4289 -0.1777 -0.1979 0.067 Uiso 0.5 1 calc R U P D 1
H46H H 1.5411 -0.1414 -0.1661 0.067 Uiso 0.5 1 calc R U P D 1
H46E H 1.4603 -0.1559 -0.1937 0.067 Uiso 0.5 1 calc R U P E 2
H46F H 1.5517 -0.1556 -0.1536 0.067 Uiso 0.5 1 calc R U P E 2
C47 C 1.4917(10) -0.2051(4) -0.1497(4) 0.042(3) Uiso 0.5 1 d . . P F 1
H47E H 1.5528 -0.1907 -0.1232 0.051 Uiso 0.5 1 calc R U P F 1
H47F H 1.4160 -0.2009 -0.1357 0.051 Uiso 0.5 1 calc R U P F 1
C47' C 1.4242(11) -0.2224(5) -0.1773(5) 0.058(4) Uiso 0.5 1 d . . P F 2
H47G H 1.3960 -0.2083 -0.1442 0.070 Uiso 0.5 1 calc R U P F 2
H47H H 1.3585 -0.2365 -0.2016 0.070 Uiso 0.5 1 calc R U P F 2
C48 C 1.5039(6) -0.2633(3) -0.1854(3) 0.0626(19) Uiso 1 1 d . . . . .
H48G H 1.5343 -0.2831 -0.1682 0.075 Uiso 0.5 1 calc R U P F 1
H48H H 1.4288 -0.2818 -0.2018 0.075 Uiso 0.5 1 calc R U P F 1
H48E H 1.4615 -0.2996 -0.1979 0.075 Uiso 0.5 1 calc R U P F 2
H48F H 1.5464 -0.2557 -0.1545 0.075 Uiso 0.5 1 calc R U P F 2
C49 C 1.5836(6) -0.2613(3) -0.2209(2) 0.0600(18) Uiso 1 1 d . . . . .
H49E H 1.6627 -0.2639 -0.2109 0.072 Uiso 1 1 calc R U . . .
H49F H 1.5624 -0.2915 -0.2533 0.072 Uiso 1 1 calc R U . . .
O8 O 0.6380(11) 0.0889(5) 0.0962(5) 0.084(4) Uiso 0.5 1 d . . P G 1
C50 C 0.5433(12) 0.0865(6) 0.0662(5) 0.064(4) Uiso 0.5 1 d . . P G 1
H50A H 0.5142 0.1223 0.0774 0.077 Uiso 0.5 1 calc R U P G 1
H50B H 0.4808 0.0603 0.0661 0.077 Uiso 0.5 1 calc R U P G 1
C51 C 0.5865(12) 0.0692(6) 0.0185(6) 0.046(3) Uiso 0.5 1 d . . P G 1
H51A H 0.6125 0.1007 0.0129 0.055 Uiso 0.5 1 calc R U P G 1
H51B H 0.5265 0.0464 -0.0069 0.055 Uiso 0.5 1 calc R U P G 1
C53 C 0.6945(10) 0.0343(5) 0.0177(5) 0.043(3) Uiso 0.5 1 d . . P G 1
H53A H 0.6862 -0.0015 -0.0108 0.051 Uiso 0.5 1 calc R U P G 1
H53B H 0.7683 0.0540 0.0173 0.051 Uiso 0.5 1 calc R U P G 1
O8' O 0.5990(7) 0.0433(3) -0.0103(3) 0.049(2) Uiso 0.5 1 d . . P G 2
C50' C 0.6124(13) 0.0917(6) 0.0368(5) 0.055(4) Uiso 0.5 1 d . . P G 2
H50C H 0.5470 0.1136 0.0410 0.066 Uiso 0.5 1 calc R U P G 2
H50D H 0.6839 0.1144 0.0392 0.066 Uiso 0.5 1 calc R U P G 2
C51' C 0.6164(16) 0.0695(7) 0.0763(7) 0.068(5) Uiso 0.5 1 d . . P G 2
H51C H 0.6476 0.0982 0.1082 0.081 Uiso 0.5 1 calc R U P G 2
H51D H 0.5394 0.0551 0.0799 0.081 Uiso 0.5 1 calc R U P G 2
C53' C 0.6661(13) 0.0046(6) -0.0049(5) 0.065(4) Uiso 0.5 1 d . . P G 2
H53C H 0.7399 0.0029 -0.0202 0.078 Uiso 0.5 1 calc R U P G 2
H53D H 0.6242 -0.0319 -0.0193 0.078 Uiso 0.5 1 calc R U P G 2

loop_
_atom_site_aniso_label
_atom_site_aniso_U_11
_atom_site_aniso_U_22
_atom_site_aniso_U_33
_atom_site_aniso_U_23
_atom_site_aniso_U_13
_atom_site_aniso_U_12
Gd1 0.02158(12) 0.01572(12) 0.01472(12) 0.00690(10) -0.00096(10) 0.00127(9)
Gd1A 0.02192(12) 0.00898(11) 0.01329(12) 0.00455(9) -0.00170(9) 0.00173(9)
Gd1B 0.01857(12) 0.01252(11) 0.01396(12) 0.00484(10) -0.00020(9) 0.00122(9)
K1 0.0142(5) 0.0132(5) 0.0195(5) 0.0050(4) -0.0007(4) 0.0033(4)
K1A 0.0143(5) 0.0128(5) 0.0157(5) 0.0064(4) 0.0007(4) 0.0006(4)
K1B 0.0129(5) 0.0165(5) 0.0187(5) 0.0086(4) 0.0007(4) 0.0011(4)
Si1 0.0300(8) 0.0303(8) 0.0344(9) 0.0181(7) -0.0088(7) -0.0052(6)
Si1A 0.0177(7) 0.0279(8) 0.0302(8) 0.0163(7) -0.0005(6) -0.0020(6)
Si1B 0.0287(7) 0.0193(7) 0.0173(7) 0.0080(6) 0.0026(6) -0.0027(6)
Si2 0.0250(7) 0.0218(7) 0.0332(9) 0.0121(7) 0.0042(6) 0.0054(6)
Si2A 0.0153(6) 0.0210(7) 0.0211(7) 0.0085(6) 0.0002(5) -0.0004(5)
Si2B 0.0242(7) 0.0250(7) 0.0212(8) 0.0109(6) -0.0001(6) -0.0049(6)
Si3 0.0213(7) 0.0247(8) 0.0295(9) 0.0070(7) 0.0020(6) -0.0006(6)
Si3A 0.0182(7) 0.0204(7) 0.0254(8) 0.0078(6) 0.0026(6) 0.0006(5)
Si3B 0.0251(7) 0.0193(7) 0.0188(7) 0.0093(6) -0.0017(6) -0.0031(6)
Si4 0.0181(7) 0.0233(7) 0.0221(8) 0.0126(6) 0.0004(6) 0.0013(5)
Si4A 0.0217(7) 0.0241(8) 0.0231(8) 0.0018(6) -0.0026(6) 0.0104(6)
Si4B 0.0194(7) 0.0159(7) 0.0197(7) 0.0068(6) 0.0002(6) -0.0006(5)
N1 0.017(2) 0.027(2) 0.039(3) 0.020(2) 0.0099(19) 0.0071(17)
N1A 0.021(2) 0.015(2) 0.020(2) 0.0067(18) -0.0001(17) 0.0041(16)
N1B 0.0145(19) 0.026(2) 0.019(2) 0.0076(19) 0.0033(16) -0.0030(16)
N2 0.019(2) 0.013(2) 0.026(2) 0.0044(18) 0.0019(17) 0.0026(16)
N2A 0.030(2) 0.019(2) 0.030(3) 0.016(2) -0.0036(19) -0.0041(17)
N2B 0.018(2) 0.013(2) 0.028(2) 0.0037(18) 0.0017(17) 0.0051(16)
O1 0.0183(17) 0.0140(17) 0.034(2) 0.0054(15) 0.0096(15) 0.0056(13)
O1A 0.0228(18) 0.030(2) 0.049(2) 0.0229(19) 0.0067(17) 0.0061(15)
O1B 0.0236(18) 0.0283(19) 0.028(2) 0.0152(17) -0.0052(15) -0.0008(15)
O2 0.0238(18) 0.0202(17) 0.0184(18) 0.0048(15) 0.0000(14) 0.0062(14)
O2B 0.0212(17) 0.0239(18) 0.036(2) 0.0177(17) 0.0015(15) 0.0055(14)
O3 0.0126(15) 0.0201(17) 0.030(2) 0.0114(15) 0.0008(14) 0.0031(13)
O3A 0.0194(17) 0.0180(17) 0.0193(18) 0.0057(14) -0.0040(14) 0.0023(13)
O3B 0.0151(16) 0.0229(18) 0.0169(18) 0.0046(15) 0.0028(13) -0.0050(13)
O4 0.0212(17) 0.0208(18) 0.028(2) 0.0130(16) 0.0048(15) 0.0087(14)
O4A 0.0235(17) 0.0203(17) 0.0203(18) 0.0106(15) -0.0006(14) 0.0020(14)
O4B 0.0125(15) 0.0175(16) 0.0215(18) 0.0076(15) -0.0020(13) 0.0015(12)
O5 0.0225(18) 0.030(2) 0.0228(19) 0.0117(17) -0.0009(15) 0.0035(15)
O5A 0.0198(16) 0.0146(16) 0.0125(16) 0.0048(14) -0.0007(13) 0.0014(13)
O5B 0.0174(16) 0.0147(16) 0.0162(17) 0.0070(14) 0.0041(13) 0.0030(12)
O6 0.0186(17) 0.0199(18) 0.027(2) 0.0046(16) -0.0077(14) -0.0014(13)
O6A 0.0252(17) 0.0103(15) 0.0197(18) 0.0058(14) 0.0031(14) 0.0033(13)
O6B 0.0141(16) 0.0211(17) 0.0173(18) 0.0063(15) 0.0024(13) -0.0029(13)
O7A 0.040(2) 0.034(2) 0.032(2) 0.0065(19) 0.0041(18) -0.0064(17)
O7B 0.052(3) 0.034(2) 0.063(3) 0.010(2) -0.001(2) 0.005(2)
C1 0.030(3) 0.029(3) 0.021(3) 0.006(2) 0.006(2) 0.005(2)
C1A 0.053(4) 0.011(2) 0.031(3) 0.010(2) -0.015(3) -0.008(2)
C1B 0.040(3) 0.017(3) 0.018(3) 0.005(2) 0.007(2) 0.011(2)
C2 0.030(3) 0.031(3) 0.013(3) 0.007(2) -0.001(2) 0.003(2)
C2A 0.052(4) 0.020(3) 0.057(4) 0.028(3) 0.026(3) 0.012(3)
C2B 0.032(3) 0.011(2) 0.023(3) 0.006(2) -0.004(2) 0.002(2)
C3 0.030(3) 0.038(3) 0.015(3) 0.014(2) -0.008(2) 0.004(2)
C3A 0.091(5) 0.011(3) 0.022(3) 0.010(2) -0.014(3) 0.000(3)
C3B 0.031(3) 0.015(2) 0.025(3) 0.009(2) 0.003(2) 0.011(2)
C4 0.039(3) 0.039(3) 0.023(3) 0.019(3) 0.005(2) 0.017(3)
C4A 0.044(3) 0.021(3) 0.058(4) 0.021(3) -0.015(3) 0.004(3)
C4B 0.021(3) 0.016(2) 0.037(3) 0.011(2) 0.000(2) 0.009(2)
C5 0.038(3) 0.027(3) 0.021(3) 0.014(2) 0.001(2) 0.002(2)
C5A 0.056(4) 0.011(3) 0.040(4) 0.011(3) 0.005(3) 0.010(2)
C5B 0.026(3) 0.019(3) 0.028(3) 0.011(2) 0.008(2) 0.008(2)
C6 0.031(3) 0.013(2) 0.020(3) 0.002(2) -0.002(2) 0.004(2)
C6A 0.022(2) 0.013(2) 0.009(2) 0.0005(19) -0.0009(19) 0.0020(18)
C6B 0.025(3) 0.019(2) 0.010(2) 0.005(2) -0.0044(19) -0.005(2)
C7 0.032(3) 0.014(2) 0.031(3) 0.011(2) -0.001(2) -0.004(2)
C7A 0.018(2) 0.018(2) 0.020(3) 0.012(2) -0.002(2) -0.0014(19)
C7B 0.019(2) 0.021(2) 0.018(3) 0.011(2) -0.006(2) -0.0061(19)
C8 0.022(3) 0.017(2) 0.028(3) 0.014(2) 0.003(2) 0.004(2)
C8A 0.018(2) 0.020(2) 0.017(3) 0.008(2) -0.0016(19) 0.0052(19)
C8B 0.021(2) 0.021(3) 0.022(3) 0.010(2) -0.003(2) 0.005(2)
C9 0.031(3) 0.014(2) 0.022(3) 0.012(2) 0.002(2) 0.004(2)
C9A 0.023(2) 0.013(2) 0.018(3) 0.009(2) -0.002(2) 0.0000(18)
C9B 0.019(2) 0.019(2) 0.019(3) 0.011(2) -0.007(2) -0.0021(19)
C10 0.028(3) 0.017(2) 0.021(3) 0.009(2) 0.001(2) 0.000(2)
C10A 0.020(2) 0.017(2) 0.014(2) 0.008(2) -0.0039(19) -0.0024(19)
C10B 0.026(3) 0.022(3) 0.015(3) 0.008(2) -0.006(2) -0.004(2)
C11 0.059(4) 0.062(4) 0.079(5) 0.054(4) -0.043(4) -0.034(3)
C11A 0.020(3) 0.071(4) 0.086(5) 0.058(4) 0.002(3) 0.000(3)
C11B 0.026(3) 0.052(4) 0.045(4) 0.027(3) -0.006(3) -0.017(3)
C12 0.048(4) 0.036(3) 0.034(4) 0.007(3) -0.010(3) -0.008(3)
C12A 0.035(3) 0.061(4) 0.049(4) 0.030(3) 0.007(3) -0.009(3)
C12B 0.039(3) 0.023(3) 0.038(3) 0.010(3) 0.006(3) -0.007(2)
C13 0.033(3) 0.054(4) 0.044(4) 0.028(3) -0.008(3) 0.003(3)
C13A 0.030(3) 0.029(3) 0.047(4) 0.005(3) -0.013(3) -0.012(2)
C13B 0.027(3) 0.032(3) 0.030(3) 0.015(3) 0.005(2) -0.002(2)
C14 0.039(3) 0.065(4) 0.034(4) 0.013(3) 0.007(3) 0.009(3)
C14A 0.021(3) 0.031(3) 0.030(3) 0.012(3) -0.001(2) -0.003(2)
C14B 0.048(3) 0.032(3) 0.024(3) 0.014(3) 0.007(3) -0.001(3)
C15 0.030(3) 0.043(4) 0.097(6) 0.042(4) 0.012(3) 0.014(3)
C15A 0.021(3) 0.030(3) 0.025(3) 0.009(2) 0.004(2) -0.001(2)
C15B 0.042(3) 0.033(3) 0.032(3) 0.018(3) 0.000(3) -0.005(2)
C16 0.029(3) 0.034(3) 0.041(4) 0.014(3) 0.003(3) 0.005(2)
C16A 0.028(3) 0.032(3) 0.035(3) 0.015(3) 0.001(2) 0.004(2)
C16B 0.029(3) 0.027(3) 0.027(3) 0.014(2) 0.003(2) -0.003(2)
C17 0.025(3) 0.011(2) 0.019(3) 0.005(2) 0.001(2) 0.0016(19)
C17A 0.024(2) 0.010(2) 0.013(2) 0.0010(19) -0.0020(19) 0.0049(18)
C17B 0.018(2) 0.014(2) 0.018(3) 0.003(2) -0.0046(19) 0.0004(18)
C18 0.020(2) 0.017(2) 0.018(3) 0.002(2) 0.002(2) 0.0038(19)
C18A 0.019(2) 0.011(2) 0.015(2) 0.0009(19) -0.0057(19) 0.0000(18)
C18B 0.018(2) 0.012(2) 0.015(2) 0.003(2) 0.0033(19) 0.0001(18)
C19 0.021(2) 0.019(2) 0.016(3) 0.004(2) -0.004(2) 0.0031(19)
C19A 0.022(2) 0.009(2) 0.020(3) 0.005(2) 0.002(2) 0.0021(18)
C19B 0.016(2) 0.023(3) 0.017(3) 0.009(2) 0.0038(19) 0.0024(19)
C20 0.027(3) 0.016(2) 0.017(3) 0.007(2) -0.001(2) 0.0001(19)
C20A 0.020(2) 0.009(2) 0.015(2) 0.0013(19) -0.0009(19) -0.0015(18)
C20B 0.024(2) 0.009(2) 0.017(2) 0.004(2) -0.001(2) 0.0009(18)
C21 0.017(2) 0.018(2) 0.015(2) 0.006(2) 0.0020(19) 0.0080(18)
C21A 0.021(2) 0.010(2) 0.015(2) 0.0008(19) -0.0030(19) 0.0026(18)
C21B 0.019(2) 0.013(2) 0.011(2) 0.0029(19) 0.0008(18) -0.0008(18)
C22 0.023(3) 0.036(3) 0.041(3) 0.022(3) 0.000(2) -0.008(2)
C22A 0.029(3) 0.043(3) 0.035(3) 0.004(3) 0.014(3) 0.007(3)
C22B 0.037(3) 0.025(3) 0.037(3) 0.020(3) -0.006(3) -0.007(2)
C23 0.027(3) 0.058(4) 0.036(4) 0.015(3) 0.004(3) -0.010(3)
C23A 0.023(3) 0.084(5) 0.063(5) 0.046(4) 0.009(3) 0.013(3)
C23B 0.033(3) 0.033(3) 0.036(3) 0.019(3) 0.010(3) -0.001(2)
C24 0.020(3) 0.027(3) 0.041(3) 0.002(3) 0.000(2) 0.002(2)
C24A 0.053(4) 0.035(3) 0.050(4) 0.012(3) 0.023(3) -0.006(3)
C24B 0.036(3) 0.031(3) 0.029(3) 0.021(3) -0.009(2) -0.006(2)
C25 0.029(3) 0.037(3) 0.045(4) 0.025(3) 0.007(3) 0.004(2)
C25A 0.042(3) 0.033(3) 0.031(3) 0.009(3) -0.013(3) 0.018(3)
C25B 0.021(3) 0.025(3) 0.029(3) 0.010(2) -0.002(2) -0.003(2)
C26 0.021(3) 0.039(3) 0.029(3) 0.014(3) -0.002(2) 0.007(2)
C26A 0.030(3) 0.053(4) 0.033(3) 0.005(3) 0.001(3) 0.021(3)
C26B 0.025(3) 0.030(3) 0.037(3) 0.016(3) 0.005(2) 0.000(2)
C27 0.020(3) 0.031(3) 0.032(3) 0.015(3) 0.008(2) 0.010(2)
C27A 0.020(3) 0.043(4) 0.051(4) 0.011(3) 0.003(3) 0.003(2)
C27B 0.027(3) 0.024(3) 0.030(3) 0.013(2) -0.001(2) -0.003(2)
C28 0.029(3) 0.018(3) 0.060(4) 0.017(3) 0.021(3) 0.009(2)
C28A 0.035(3) 0.016(2) 0.026(3) 0.008(2) -0.005(2) 0.010(2)
C28B 0.025(3) 0.036(3) 0.015(3) 0.010(2) -0.006(2) -0.007(2)
C29 0.028(3) 0.013(3) 0.047(4) 0.008(2) 0.010(3) 0.005(2)
C29A 0.025(3) 0.031(3) 0.027(3) 0.010(2) 0.002(2) 0.012(2)
C29B 0.026(3) 0.039(3) 0.018(3) 0.014(2) -0.005(2) -0.001(2)
C30 0.017(2) 0.019(3) 0.028(3) -0.001(2) 0.004(2) 0.007(2)
C30B 0.028(3) 0.032(3) 0.038(3) 0.027(3) 0.005(2) 0.012(2)
C31 0.026(3) 0.025(3) 0.016(3) -0.001(2) 0.002(2) 0.005(2)
C31B 0.029(3) 0.025(3) 0.042(3) 0.022(3) 0.005(2) 0.004(2)
C32 0.036(3) 0.030(3) 0.024(3) 0.014(2) 0.005(2) 0.008(2)
C32A 0.026(3) 0.093(5) 0.042(4) 0.051(4) -0.004(3) -0.015(3)
C32B 0.033(3) 0.012(3) 0.042(4) 0.001(2) -0.011(3) 0.006(2)
C33 0.028(3) 0.027(3) 0.041(3) 0.024(3) 0.003(2) 0.003(2)
C33A 0.044(3) 0.031(3) 0.035(3) 0.022(3) -0.003(3) -0.018(3)
C33B 0.026(3) 0.021(3) 0.035(3) -0.003(2) 0.000(2) 0.007(2)
C34 0.021(3) 0.023(3) 0.039(3) 0.020(2) 0.010(2) 0.004(2)
C36A 0.019(2) 0.025(3) 0.019(3) 0.003(2) -0.004(2) 0.001(2)
C34B 0.022(3) 0.029(3) 0.022(3) 0.001(2) 0.002(2) -0.002(2)
C35 0.021(3) 0.023(3) 0.030(3) 0.012(2) 0.008(2) 0.000(2)
C35A 0.028(3) 0.017(2) 0.022(3) 0.005(2) 0.001(2) -0.002(2)
C35B 0.023(3) 0.031(3) 0.018(3) 0.002(2) 0.004(2) -0.001(2)
C36 0.011(2) 0.033(3) 0.032(3) 0.017(2) 0.002(2) 0.008(2)
C34A 0.027(3) 0.012(2) 0.022(3) 0.002(2) 0.001(2) 0.0049(19)
C36B 0.015(2) 0.022(3) 0.026(3) 0.006(2) 0.006(2) -0.0041(19)
C37 0.020(2) 0.029(3) 0.022(3) 0.010(2) 0.004(2) 0.014(2)
C37A 0.033(3) 0.028(3) 0.016(3) 0.011(2) -0.002(2) 0.003(2)
C37B 0.011(2) 0.026(3) 0.029(3) 0.010(2) 0.002(2) 0.0014(19)
C38 0.026(3) 0.023(3) 0.033(3) 0.013(2) -0.002(2) 0.010(2)
C38A 0.033(3) 0.027(3) 0.037(3) 0.025(3) -0.002(2) 0.000(2)
C38B 0.018(2) 0.020(3) 0.025(3) 0.003(2) -0.004(2) -0.003(2)
C39 0.027(3) 0.015(2) 0.031(3) 0.012(2) -0.005(2) 0.005(2)
C39A 0.032(3) 0.018(3) 0.034(3) 0.017(2) -0.007(2) -0.001(2)
C39B 0.027(3) 0.017(3) 0.028(3) 0.001(2) -0.004(2) 0.000(2)
C40 0.023(3) 0.046(4) 0.055(4) 0.039(3) 0.009(3) 0.015(2)
C40A 0.037(3) 0.014(2) 0.025(3) 0.011(2) 0.008(2) 0.000(2)
C40B 0.021(3) 0.025(3) 0.020(3) 0.000(2) 0.001(2) -0.005(2)
C41 0.025(3) 0.053(4) 0.045(4) 0.033(3) 0.002(3) 0.010(3)
C41A 0.034(3) 0.022(3) 0.018(3) 0.013(2) 0.007(2) 0.005(2)
C41B 0.021(2) 0.013(2) 0.030(3) 0.004(2) 0.008(2) 0.0016(19)
C42 0.025(3) 0.040(3) 0.017(3) 0.005(3) -0.004(2) 0.009(2)
C42A 0.020(2) 0.024(3) 0.012(2) 0.004(2) -0.0021(19) -0.004(2)
C42B 0.020(2) 0.025(3) 0.034(3) 0.022(3) -0.004(2) -0.005(2)
C43 0.021(3) 0.020(3) 0.020(3) -0.007(2) -0.007(2) 0.005(2)
C43A 0.022(2) 0.015(2) 0.018(3) 0.002(2) 0.004(2) 0.0035(19)
C43B 0.015(2) 0.040(3) 0.026(3) 0.022(3) 0.002(2) -0.006(2)
C44 0.025(3) 0.014(2) 0.038(3) 0.005(2) -0.002(2) -0.003(2)
C44A 0.039(3) 0.017(3) 0.022(3) 0.003(2) -0.004(2) 0.006(2)
C44B 0.029(3) 0.039(3) 0.015(3) 0.007(2) 0.009(2) 0.006(2)
C45 0.024(3) 0.012(2) 0.038(3) 0.008(2) 0.003(2) 0.002(2)
C45A 0.036(3) 0.013(2) 0.038(3) 0.011(2) -0.006(3) -0.001(2)
C45B 0.026(3) 0.029(3) 0.016(3) 0.004(2) 0.005(2) 0.005(2)
C46A 0.038(3) 0.051(4) 0.066(5) 0.031(4) 0.004(3) 0.006(3)
C46B 0.027(3) 0.044(4) 0.052(4) 0.025(3) 0.006(3) 0.010(3)
C47A 0.043(4) 0.034(4) 0.082(5) 0.020(4) 0.014(4) 0.010(3)
C47B 0.031(3) 0.041(3) 0.033(3) 0.012(3) -0.004(3) 0.001(3)
C48A 0.044(4) 0.037(4) 0.066(5) -0.007(3) -0.003(3) 0.014(3)
C48B 0.027(3) 0.037(3) 0.041(4) 0.008(3) 0.004(3) 0.002(2)
C49A 0.042(4) 0.040(4) 0.075(5) 0.000(4) -0.015(4) 0.004(3)
C49B 0.040(3) 0.040(3) 0.042(4) 0.019(3) 0.002(3) -0.006(3)

loop_
_atom_type_symbol
_atom_type_description
_atom_type_scat_dispersion_real
_atom_type_scat_dispersion_imag
_atom_type_scat_source
C C 0.0033 0.0016 'International Tables Vol C Tables 4.2.6.8 and 6.1.1.4'
H H 0.0000 0.0000 'International Tables Vol C Tables 4.2.6.8 and 6.1.1.4'
N N 0.0061 0.0033 'International Tables Vol C Tables 4.2.6.8 and 6.1.1.4'
O O 0.0106 0.0060 'International Tables Vol C Tables 4.2.6.8 and 6.1.1.4'
Si Si 0.0817 0.0704 'International Tables Vol C Tables 4.2.6.8 and 6.1.1.4'
K K 0.2009 0.2494 'International Tables Vol C Tables 4.2.6.8 and 6.1.1.4'
Gd Gd -0.1653 3.9035 'International Tables Vol C Tables 4.2.6.8 and 6.1.1.4'

loop_
_geom_angle_atom_site_label_1
_geom_angle_atom_site_label_2
_geom_angle_atom_site_label_3
_geom_angle
Cnt1 Gd1 Cnt2 123.1
Cnt1 Gd1 Cnt3 118.4
Cnt2 Gd1 Cnt3 118.5
Cnt4 Gd1A Cnt5 119.6
Cnt4 Gd1A Cnt6 121.4
Cnt5 Gd1A Cnt6 119.0
Cnt7 Gd1B Cnt8 122.6
Cnt7 Gd1B Cnt9 119.2
Cnt8 Gd1B Cnt9 118.2
C1 Gd1 C2 30.24(14)
C1 Gd1 C21 125.99(14)
C2 Gd1 C21 137.08(14)
C1 Gd1 C20 144.17(14)
C2 Gd1 C20 167.02(14)
C21 Gd1 C20 30.13(12)
C1 Gd1 C3 49.53(15)
C2 Gd1 C3 30.20(14)
C21 Gd1 C3 109.69(14)
C20 Gd1 C3 138.93(14)
C1 Gd1 C9 131.64(14)
C2 Gd1 C9 120.93(14)
C21 Gd1 C9 99.25(13)
C20 Gd1 C9 71.67(13)
C3 Gd1 C9 134.58(15)
C1 Gd1 C10 101.37(14)
C2 Gd1 C10 94.37(14)
C21 Gd1 C10 128.11(13)
C20 Gd1 C10 98.60(13)
C3 Gd1 C10 117.53(14)
C9 Gd1 C10 30.31(13)
C1 Gd1 C17 98.59(14)
C2 Gd1 C17 119.61(14)
C21 Gd1 C17 30.11(13)
C20 Gd1 C17 48.64(13)
C3 Gd1 C17 102.81(14)
C9 Gd1 C17 118.90(14)
C10 Gd1 C17 138.85(14)
C1 Gd1 C19 120.94(14)
C2 Gd1 C19 151.08(14)
C21 Gd1 C19 49.66(13)
C20 Gd1 C19 29.44(13)
C3 Gd1 C19 151.02(14)
C9 Gd1 C19 73.76(14)
C10 Gd1 C19 90.36(13)
C17 Gd1 C19 48.63(13)
C1 Gd1 C8 138.23(14)
C2 Gd1 C8 112.67(15)
C21 Gd1 C8 94.43(13)
C20 Gd1 C8 76.50(14)
C3 Gd1 C8 111.78(14)
C9 Gd1 C8 29.60(12)
C10 Gd1 C8 49.39(13)
C17 Gd1 C8 123.11(14)
C19 Gd1 C8 91.92(13)
C1 Gd1 C5 29.80(14)
C2 Gd1 C5 49.25(15)
C21 Gd1 C5 96.59(14)
C20 Gd1 C5 119.99(14)
C3 Gd1 C5 48.71(15)
C9 Gd1 C5 159.65(14)
C10 Gd1 C5 130.39(14)
C17 Gd1 C5 71.46(14)
C19 Gd1 C5 107.84(14)
C8 Gd1 C5 160.10(14)
C1 Gd1 C18 95.36(14)
C2 Gd1 C18 124.71(14)
C21 Gd1 C18 50.40(13)
C20 Gd1 C18 49.33(13)
C3 Gd1 C18 122.87(14)
C9 Gd1 C18 102.54(14)
C10 Gd1 C18 112.09(13)
C17 Gd1 C18 29.93(12)
C19 Gd1 C18 29.90(13)
C8 Gd1 C18 121.54(14)
C5 Gd1 C18 78.04(14)
C1 Gd1 C4 48.85(14)
C2 Gd1 C4 48.95(15)
C21 Gd1 C4 88.31(14)
C20 Gd1 C4 118.08(14)
C3 Gd1 C4 29.22(14)
C9 Gd1 C4 163.05(15)
C10 Gd1 C4 143.30(15)
C17 Gd1 C4 74.52(14)
C19 Gd1 C4 121.88(14)
C8 Gd1 C4 135.31(14)
C5 Gd1 C4 29.22(14)
C18 Gd1 C4 93.98(15)
C1 Gd1 C6 91.47(14)
C2 Gd1 C6 72.74(14)
C21 Gd1 C6 142.15(14)
C20 Gd1 C6 119.39(13)
C3 Gd1 C6 89.67(14)
C9 Gd1 C6 48.45(14)
C10 Gd1 C6 29.79(13)
C17 Gd1 C6 167.25(13)
C19 Gd1 C6 119.13(13)
C8 Gd1 C6 47.74(14)
C5 Gd1 C6 119.91(14)
C18 Gd1 C6 141.59(13)
C4 Gd1 C6 118.19(15)
C1 Gd1 C7 110.49(15)
C2 Gd1 C7 83.51(15)
C21 Gd1 C7 117.50(14)
C20 Gd1 C7 105.12(14)
C3 Gd1 C7 86.32(15)
C9 Gd1 C7 48.84(14)
C10 Gd1 C7 49.46(14)
C17 Gd1 C7 147.58(14)
C19 Gd1 C7 120.14(14)
C8 Gd1 C7 29.18(13)
C5 Gd1 C7 131.74(15)
C18 Gd1 C7 150.05(14)
C4 Gd1 C7 114.23(15)
C6 Gd1 C7 29.01(13)
C2A Gd1A C1A 30.31(15)
C2A Gd1A C9A 144.04(17)
C1A Gd1A C9A 120.72(14)
C2A Gd1A C18A 99.31(15)
C1A Gd1A C18A 129.38(15)
C9A Gd1A C18A 100.55(13)
C2A Gd1A C10A 127.36(16)
C1A Gd1A C10A 97.69(14)
C9A Gd1A C10A 30.37(12)
C18A Gd1A C10A 129.72(13)
C2A Gd1A C17A 91.41(16)
C1A Gd1A C17A 119.03(14)
C9A Gd1A C17A 120.04(13)
C18A Gd1A C17A 30.51(12)
C10A Gd1A C17A 140.20(13)
C2A Gd1A C5A 49.09(16)
C1A Gd1A C5A 29.41(15)
C9A Gd1A C5A 120.62(15)
C18A Gd1A C5A 138.67(15)
C10A Gd1A C5A 90.69(15)
C17A Gd1A C5A 113.36(15)
C2A Gd1A C19A 129.66(15)
C1A Gd1A C19A 158.84(15)
C9A Gd1A C19A 72.49(13)
C18A Gd1A C19A 30.59(12)
C10A Gd1A C19A 99.81(13)
C17A Gd1A C19A 49.15(13)
C5A Gd1A C19A 160.33(15)
C2A Gd1A C4A 48.62(17)
C1A Gd1A C4A 48.22(16)
C9A Gd1A C4A 142.57(17)
C18A Gd1A C4A 111.99(16)
C10A Gd1A C4A 112.85(17)
C17A Gd1A C4A 84.61(15)
C5A Gd1A C4A 28.88(15)
C19A Gd1A C4A 132.11(16)
C2A Gd1A C3A 29.79(16)
C1A Gd1A C3A 48.83(15)
C9A Gd1A C3A 168.46(15)
C18A Gd1A C3A 90.90(15)
C10A Gd1A C3A 138.71(15)
C17A Gd1A C3A 70.98(14)
C5A Gd1A C3A 48.08(16)
C19A Gd1A C3A 119.00(14)
C4A Gd1A C3A 28.88(16)
C2A Gd1A C8A 119.46(16)
C1A Gd1A C8A 107.37(14)
C9A Gd1A C8A 29.57(12)
C18A Gd1A C8A 94.09(13)
C10A Gd1A C8A 49.82(13)
C17A Gd1A C8A 122.99(13)
C5A Gd1A C8A 123.19(15)
C19A Gd1A C8A 75.75(13)
C4A Gd1A C8A 152.05(16)
C3A Gd1A C8A 149.09(17)
C2A Gd1A C20A 139.89(16)
C1A Gd1A C20A 161.17(14)
C9A Gd1A C20A 74.39(13)
C18A Gd1A C20A 49.80(13)
C10A Gd1A C20A 91.76(13)
C17A Gd1A C20A 48.69(13)
C5A Gd1A C20A 134.96(15)
C19A Gd1A C20A 29.23(12)
C4A Gd1A C20A 113.03(15)
C3A Gd1A C20A 114.84(15)
C8A Gd1A C20A 91.17(13)
C2A Gd1A C6A 99.57(16)
C1A Gd1A C6A 72.40(14)
C9A Gd1A C6A 48.52(13)
C18A Gd1A C6A 142.23(12)
C10A Gd1A C6A 30.14(12)
C17A Gd1A C6A 168.55(12)
C5A Gd1A C6A 76.75(15)
C19A Gd1A C6A 119.91(13)
C4A Gd1A C6A 105.06(16)
C3A Gd1A C6A 120.40(14)
C8A Gd1A C6A 48.15(13)
C20A Gd1A C6A 120.51(13)
C2A Gd1A C21A 112.97(16)
C1A Gd1A C21A 131.97(14)
C9A Gd1A C21A 102.80(13)
C18A Gd1A C21A 50.54(13)
C10A Gd1A C21A 112.97(13)
C17A Gd1A C21A 29.89(13)
C5A Gd1A C21A 111.29(15)
C19A Gd1A C21A 49.25(12)
C4A Gd1A C21A 85.11(15)
C3A Gd1A C21A 85.52(15)
C8A Gd1A C21A 120.65(13)
C20A Gd1A C21A 29.73(12)
C6A Gd1A C21A 142.95(13)
C2A Gd1A C7A 94.91(16)
C1A Gd1A C7A 77.82(14)
C9A Gd1A C7A 49.29(12)
C18A Gd1A C7A 116.56(13)
C10A Gd1A C7A 50.24(12)
C17A Gd1A C7A 147.01(13)
C5A Gd1A C7A 94.86(15)
C19A Gd1A C7A 104.65(13)
C4A Gd1A C7A 123.07(15)
C3A Gd1A C7A 123.79(15)
C8A Gd1A C7A 29.79(12)
C20A Gd1A C7A 120.37(12)
C6A Gd1A C7A 29.30(12)
C21A Gd1A C7A 150.09(12)
C6B Gd1B C7B 30.48(13)
C6B Gd1B C20B 119.85(13)
C7B Gd1B C20B 99.17(13)
C6B Gd1B C4B 119.74(14)
C7B Gd1B C4B 144.49(14)
C20B Gd1B C4B 116.32(14)
C6B Gd1B C5B 91.61(14)
C7B Gd1B C5B 120.46(14)
C20B Gd1B C5B 134.54(13)
C4B Gd1B C5B 29.97(14)
C6B Gd1B C21B 142.37(13)
C7B Gd1B C21B 128.92(13)
C20B Gd1B C21B 30.34(12)
C4B Gd1B C21B 86.50(14)
C5B Gd1B C21B 105.27(13)
C6B Gd1B C3B 116.28(14)
C7B Gd1B C3B 126.44(13)
C20B Gd1B C3B 123.07(13)
C4B Gd1B C3B 29.67(13)
C5B Gd1B C3B 49.20(14)
C21B Gd1B C3B 99.84(13)
C6B Gd1B C19B 120.14(13)
C7B Gd1B C19B 90.84(13)
C20B Gd1B C19B 29.86(12)
C4B Gd1B C19B 119.19(14)
C5B Gd1B C19B 148.25(14)
C21B Gd1B C19B 49.98(12)
C3B Gd1B C19B 109.28(13)
C6B Gd1B C8B 49.13(14)
C7B Gd1B C8B 30.57(13)
C20B Gd1B C8B 71.73(13)
C4B Gd1B C8B 165.95(14)
C5B Gd1B C8B 136.23(14)
C21B Gd1B C8B 99.67(13)
C3B Gd1B C8B 156.09(14)
C19B Gd1B C8B 73.78(13)
C6B Gd1B C2B 87.02(13)
C7B Gd1B C2B 98.85(13)
C20B Gd1B C2B 149.73(13)
C4B Gd1B C2B 49.07(14)
C5B Gd1B C2B 49.30(14)
C21B Gd1B C2B 129.45(13)
C3B Gd1B C2B 29.62(13)
C19B Gd1B C2B 126.09(13)
C8B Gd1B C2B 129.40(13)
C6B Gd1B C9B 48.75(13)
C7B Gd1B C9B 49.88(12)
C20B Gd1B C9B 75.13(13)
C4B Gd1B C9B 138.45(14)
C5B Gd1B C9B 112.75(14)
C21B Gd1B C9B 93.62(13)
C3B Gd1B C9B 159.87(14)
C19B Gd1B C9B 90.84(13)
C8B Gd1B C9B 29.34(13)
C2B Gd1B C9B 134.53(13)
C6B Gd1B C1B 72.39(14)
C7B Gd1B C1B 96.04(14)
C20B Gd1B C1B 163.93(14)
C4B Gd1B C1B 48.78(15)
C5B Gd1B C1B 29.71(13)
C21B Gd1B C1B 133.72(14)
C3B Gd1B C1B 48.54(14)
C19B Gd1B C1B 155.43(13)
C8B Gd1B C1B 121.50(14)
C2B Gd1B C1B 29.49(13)
C9B Gd1B C1B 111.58(14)
C6B Gd1B C10B 30.15(12)
C7B Gd1B C10B 50.83(13)
C20B Gd1B C10B 103.96(13)
C4B Gd1B C10B 116.47(14)
C5B Gd1B C10B 87.06(14)
C21B Gd1B C10B 116.00(13)
C3B Gd1B C10B 130.21(14)
C19B Gd1B C10B 120.08(13)
C8B Gd1B C10B 49.48(14)
C2B Gd1B C10B 106.29(14)
C9B Gd1B C10B 29.80(13)
C1B Gd1B C10B 81.77(14)
C6B Gd1B C17B 167.74(13)
C7B Gd1B C17B 138.96(13)
C20B Gd1B C17B 48.49(12)
C4B Gd1B C17B 72.44(14)
C5B Gd1B C17B 100.08(14)
C21B Gd1B C17B 29.97(12)
C3B Gd1B C17B 74.78(13)
C19B Gd1B C17B 48.27(13)
C8B Gd1B C17B 118.63(13)
C2B Gd1B C17B 103.39(13)
C9B Gd1B C17B 121.85(13)
C1B Gd1B C17B 119.81(14)
C10B Gd1B C17B 145.94(13)
C6B Gd1B C18B 142.98(13)
C7B Gd1B C18B 112.71(13)
C20B Gd1B C18B 49.33(12)
C4B Gd1B C18B 91.13(14)
C5B Gd1B C18B 121.09(13)
C21B Gd1B C18B 50.10(12)
C3B Gd1B C18B 79.87(13)
C19B Gd1B C18B 29.78(12)
C8B Gd1B C18B 102.53(13)
C2B Gd1B C18B 101.04(13)
C9B Gd1B C18B 120.24(13)
C1B Gd1B C18B 127.93(13)
C10B Gd1B C18B 149.81(13)
C17B Gd1B C18B 29.29(12)
O6 K1 O5 61.21(9)
O6 K1 O3 120.38(10)
O5 K1 O3 94.42(9)
O6 K1 O4 94.48(9)
O5 K1 O4 131.03(10)
O3 K1 O4 60.15(9)
O6 K1 O1 133.38(9)
O5 K1 O1 96.31(10)
O3 K1 O1 100.27(9)
O4 K1 O1 127.16(10)
O6 K1 O2 95.29(10)
O5 K1 O2 120.61(9)
O3 K1 O2 139.75(9)
O4 K1 O2 102.22(9)
O1 K1 O2 59.72(9)
O6 K1 N2 59.36(10)
O5 K1 N2 120.22(10)
O3 K1 N2 120.35(9)
O4 K1 N2 60.52(9)
O1 K1 N2 119.76(10)
O2 K1 N2 60.57(9)
O6 K1 N1 122.10(11)
O5 K1 N1 61.21(10)
O3 K1 N1 59.29(9)
O4 K1 N1 118.94(10)
O1 K1 N1 59.30(10)
O2 K1 N1 118.65(10)
N2 K1 N1 178.54(11)
O2A K1A O3A 105.75(18)
O2' K1A O3A 120.06(16)
O2A K1A O6A 106.59(18)
O2' K1A O6A 93.61(15)
O3A K1A O6A 141.47(9)
O2A K1A O5A 147.43(17)
O2' K1A O5A 134.74(15)
O3A K1A O5A 100.54(9)
O6A K1A O5A 59.39(8)
O2A K1A O4A 88.60(17)
O2' K1A O4A 97.22(14)
O3A K1A O4A 59.56(9)
O6A K1A O4A 100.95(9)
O5A K1A O4A 121.68(9)
O2A K1A O1A 61.75(16)
O2' K1A O1A 60.17(14)
O3A K1A O1A 102.07(10)
O6A K1A O1A 111.39(10)
O5A K1A O1A 94.39(9)
O4A K1A O1A 140.76(10)
O2A K1A N1A 115.98(16)
O2' K1A N1A 119.97(15)
O3A K1A N1A 61.50(9)
O6A K1A N1A 119.44(10)
O5A K1A N1A 61.48(9)
O4A K1A N1A 120.27(10)
O1A K1A N1A 61.39(10)
O2A K1A N2A 63.14(17)
O2' K1A N2A 59.09(15)
O3A K1A N2A 118.92(10)
O6A K1A N2A 60.86(10)
O5A K1A N2A 119.01(10)
O4A K1A N2A 60.30(10)
O1A K1A N2A 117.68(10)
N1A K1A N2A 179.06(11)
O2A K1A C31A 22.8(2)
O3A K1A C31A 99.7(2)
O6A K1A C31A 118.1(2)
O5A K1A C31A 133.6(2)
O4A K1A C31A 104.6(2)
O1A K1A C31A 40.4(2)
N1A K1A C31A 93.6(2)
N2A K1A C31A 85.5(2)
O1B K1B O2B 60.79(10)
O1B K1B O4B 116.12(9)
O2B K1B O4B 91.29(9)
O1B K1B O3B 94.25(10)
O2B K1B O3B 130.76(9)
O4B K1B O3B 60.69(9)
O1B K1B O6B 139.30(9)
O2B K1B O6B 99.93(9)
O4B K1B O6B 98.55(9)
O3B K1B O6B 122.29(9)
O1B K1B O5B 99.54(9)
O2B K1B O5B 123.48(9)
O4B K1B O5B 139.87(9)
O3B K1B O5B 100.82(8)
O6B K1B O5B 59.45(8)
O1B K1B N1B 60.56(10)
O2B K1B N1B 120.78(10)
O4B K1B N1B 121.26(10)
O3B K1B N1B 61.26(9)
O6B K1B N1B 119.23(10)
O5B K1B N1B 60.65(9)
O1B K1B N2B 120.66(10)
O2B K1B N2B 60.39(10)
O4B K1B N2B 58.68(9)
O3B K1B N2B 118.46(9)
O6B K1B N2B 59.77(9)
O5B K1B N2B 118.49(10)
N1B K1B N2B 178.76(11)
C12 Si1 C7 111.6(2)
C12 Si1 C13 110.5(3)
C7 Si1 C13 111.2(2)
C12 Si1 C11 104.8(3)
C7 Si1 C11 112.7(2)
C13 Si1 C11 105.7(3)
C7A Si1A C12A 114.2(2)
C7A Si1A C11A 109.6(2)
C12A Si1A C11A 108.3(3)
C7A Si1A C13A 108.6(2)
C12A Si1A C13A 108.5(3)
C11A Si1A C13A 107.5(3)
C10B Si1B C16B 113.6(2)
C10B Si1B C14B 110.4(2)
C16B Si1B C14B 108.6(2)
C10B Si1B C15B 107.6(2)
C16B Si1B C15B 106.1(2)
C14B Si1B C15B 110.4(2)
C10 Si2 C16 113.4(2)
C10 Si2 C14 108.9(2)
C16 Si2 C14 109.7(3)
C10 Si2 C15 111.2(2)
C16 Si2 C15 105.6(3)
C14 Si2 C15 107.8(3)
C10A Si2A C16A 113.7(2)
C10A Si2A C14A 110.3(2)
C16A Si2A C14A 110.0(2)
C10A Si2A C15A 108.3(2)
C16A Si2A C15A 105.5(2)
C14A Si2A C15A 108.8(2)
C7B Si2B C12B 110.3(2)
C7B Si2B C11B 111.2(2)
C12B Si2B C11B 107.4(2)
C7B Si2B C13B 110.6(2)
C12B Si2B C13B 111.5(2)
C11B Si2B C13B 105.8(2)
C18 Si3 C23 118.5(2)
C18 Si3 C22 107.6(2)
C23 Si3 C22 106.8(3)
C18 Si3 C24 109.7(2)
C23 Si3 C24 104.3(2)
C22 Si3 C24 109.8(2)
C18A Si3A C23A 108.8(2)
C18A Si3A C24A 113.6(2)
C23A Si3A C24A 110.4(3)
C18A Si3A C22A 109.0(2)
C23A Si3A C22A 108.9(3)
C24A Si3A C22A 106.1(3)
C18B Si3B C24B 109.5(2)
C18B Si3B C22B 115.0(2)
C24B Si3B C22B 108.1(2)
C18B Si3B C23B 108.8(2)
C24B Si3B C23B 108.6(2)
C22B Si3B C23B 106.7(2)
C21 Si4 C26 113.1(2)
C21 Si4 C25 110.2(2)
C26 Si4 C25 109.9(2)
C21 Si4 C27 112.0(2)
C26 Si4 C27 106.7(2)
C25 Si4 C27 104.5(2)
C21A Si4A C25A 108.1(2)
C21A Si4A C27A 109.2(2)
C25A Si4A C27A 108.9(3)
C21A Si4A C26A 115.0(2)
C25A Si4A C26A 109.2(2)
C27A Si4A C26A 106.3(3)
C21B Si4B C27B 109.1(2)
C21B Si4B C26B 112.7(2)
C27B Si4B C26B 111.5(2)
C21B Si4B C25B 110.4(2)
C27B Si4B C25B 107.5(2)
C26B Si4B C25B 105.5(2)
C40 N1 C28 112.0(4)
C40 N1 C34 109.7(4)
C28 N1 C34 108.8(4)
C40 N1 K1 106.6(3)
C28 N1 K1 109.5(3)
C34 N1 K1 110.2(2)
C40A N1A C34A 109.8(4)
C40A N1A C28A 109.9(4)
C34A N1A C28A 108.9(3)
C40A N1A K1A 109.0(2)
C34A N1A K1A 109.2(2)
C28A N1A K1A 110.0(2)
C34B N1B C40B 109.6(4)
C34B N1B C28B 110.1(4)
C40B N1B C28B 108.8(3)
C34B N1B K1B 108.3(3)
C40B N1B K1B 110.4(3)
C28B N1B K1B 109.6(3)
C45 N2 C33 110.0(4)
C45 N2 C39 110.5(3)
C33 N2 C39 110.1(4)
C45 N2 K1 109.9(3)
C33 N2 K1 109.0(2)
C39 N2 K1 107.4(2)
C45A N2A C39A 110.4(4)
C45A N2A C33A 109.3(4)
C39A N2A C33A 110.4(4)
C45A N2A K1A 109.1(3)
C39A N2A K1A 109.6(3)
C33A N2A K1A 108.0(3)
C45B N2B C33B 110.2(4)
C45B N2B C39B 108.9(4)
C33B N2B C39B 111.0(4)
C45B N2B K1B 109.6(3)
C33B N2B K1B 106.1(3)
C39B N2B K1B 111.1(3)
C29 O1 C30 111.8(3)
C29 O1 K1 121.1(3)
C30 O1 K1 115.8(2)
C29A O1A C30' 123.1(6)
C29A O1A C30A 103.1(5)
C29A O1A K1A 114.0(3)
C30' O1A K1A 110.5(5)
C30A O1A K1A 109.5(4)
C29B O1B C30B 112.6(3)
C29B O1B K1B 118.9(3)
C30B O1B K1B 118.5(3)
C31 O2 C32 110.8(3)
C31 O2 K1 114.0(3)
C32 O2 K1 114.5(3)
C31B O2B C32B 111.5(4)
C31B O2B K1B 110.2(3)
C32B O2B K1B 119.1(3)
C35 O3 C36 112.4(3)
C35 O3 K1 118.1(2)
C36 O3 K1 117.8(2)
C36A O3A C35A 111.1(3)
C36A O3A K1A 118.9(2)
C35A O3A K1A 119.6(2)
C36B O3B C35B 109.6(3)
C36B O3B K1B 109.5(2)
C35B O3B K1B 115.7(2)
C38 O4 C37 111.4(3)
C38 O4 K1 119.0(2)
C37 O4 K1 110.7(2)
C37A O4A C38A 112.0(3)
C37A O4A K1A 113.6(2)
C38A O4A K1A 119.0(3)
C37B O4B C38B 111.1(3)
C37B O4B K1B 117.0(2)
C38B O4B K1B 120.9(2)
C41 O5 C42 111.5(4)
C41 O5 K1 116.1(3)
C42 O5 K1 110.7(3)
C41A O5A C42A 110.4(3)
C41A O5A K1A 116.7(2)
C42A O5A K1A 113.3(2)
C42B O5B C41B 111.7(3)
C42B O5B K1B 113.6(2)
C41B O5B K1B 114.2(2)
C44 O6 C43 112.3(3)
C44 O6 K1 121.2(3)
C43 O6 K1 117.1(2)
C43A O6A C44A 111.2(3)
C43A O6A K1A 118.6(2)
C44A O6A K1A 118.5(3)
C43B O6B C44B 110.9(3)
C43B O6B K1B 115.8(2)
C44B O6B K1B 118.5(3)
C46B O7A C49B 108.6(4)
C49A O7B C46A 105.0(4)
C2 C1 C5 108.2(4)
C2 C1 Gd1 74.9(3)
C5 C1 Gd1 78.1(3)
C5A C1A C2A 107.7(5)
C5A C1A Gd1A 76.1(3)
C2A C1A Gd1A 74.7(3)
C2B C1B C5B 108.8(4)
C2B C1B Gd1B 74.9(3)
C5B C1B Gd1B 73.9(3)
C1 C2 C3 107.3(4)
C1 C2 Gd1 74.8(3)
C3 C2 Gd1 76.0(3)
C3A C2A C1A 106.4(5)
C3A C2A Gd1A 76.9(3)
C1A C2A Gd1A 75.0(3)
C1B C2B C3B 107.4(4)
C1B C2B Gd1B 75.7(3)
C3B C2B Gd1B 74.7(2)
C4 C3 C2 108.2(4)
C4 C3 Gd1 77.5(3)
C2 C3 Gd1 73.8(3)
C4A C3A C2A 108.1(5)
C4A C3A Gd1A 75.5(3)
C2A C3A Gd1A 73.3(3)
C4B C3B C2B 108.4(4)
C4B C3B Gd1B 74.4(2)
C2B C3B Gd1B 75.6(2)
C3 C4 C5 108.7(4)
C3 C4 Gd1 73.2(3)
C5 C4 Gd1 75.0(3)
C5A C4A C3A 109.2(5)
C5A C4A Gd1A 74.7(3)
C3A C4A Gd1A 75.6(3)
C3B C4B C5B 108.4(4)
C3B C4B Gd1B 75.9(3)
C5B C4B Gd1B 75.3(2)
C4 C5 C1 107.6(4)
C4 C5 Gd1 75.7(3)
C1 C5 Gd1 72.1(3)
C4A C5A C1A 108.6(5)
C4A C5A Gd1A 76.4(3)
C1A C5A Gd1A 74.5(3)
C1B C5B C4B 107.0(4)
C1B C5B Gd1B 76.4(3)
C4B C5B Gd1B 74.7(3)
C7 C6 C10 110.9(4)
C7 C6 Gd1 77.3(3)
C10 C6 Gd1 72.8(2)
C7A C6A C10A 111.6(4)
C7A C6A Gd1A 77.1(2)
C10A C6A Gd1A 72.7(2)
C7B C6B C10B 111.1(4)
C7B C6B Gd1B 74.8(2)
C10B C6B Gd1B 77.0(2)
C6 C7 C8 105.7(4)
C6 C7 Si1 126.0(4)
C8 C7 Si1 128.1(4)
C6 C7 Gd1 73.7(3)
C8 C7 Gd1 72.9(2)
Si1 C7 Gd1 123.0(2)
C6A C7A C8A 104.7(4)
C6A C7A Si1A 125.2(3)
C8A C7A Si1A 129.0(3)
C6A C7A Gd1A 73.6(2)
C8A C7A Gd1A 72.6(2)
Si1A C7A Gd1A 127.4(2)
C6B C7B C8B 104.8(4)
C6B C7B Si2B 128.8(3)
C8B C7B Si2B 125.8(4)
C6B C7B Gd1B 74.7(2)
C8B C7B Gd1B 76.0(2)
Si2B C7B Gd1B 121.5(2)
C9 C8 C7 109.5(4)
C9 C8 Gd1 73.5(2)
C7 C8 Gd1 77.9(3)
C9A C8A C7A 109.3(4)
C9A C8A Gd1A 73.4(2)
C7A C8A Gd1A 77.6(2)
C9B C8B C7B 109.0(4)
C9B C8B Gd1B 75.9(2)
C7B C8B Gd1B 73.4(2)
C8 C9 C10 108.5(4)
C8 C9 Gd1 76.9(2)
C10 C9 Gd1 74.9(2)
C8A C9A C10A 109.9(4)
C8A C9A Gd1A 77.0(2)
C10A C9A Gd1A 75.1(2)
C8B C9B C10B 110.0(4)
C8B C9B Gd1B 74.8(2)
C10B C9B Gd1B 75.3(2)
C6 C10 C9 105.4(4)
C6 C10 Si2 126.1(4)
C9 C10 Si2 128.0(4)
C6 C10 Gd1 77.4(3)
C9 C10 Gd1 74.7(2)
Si2 C10 Gd1 119.7(2)
C9A C10A C6A 104.6(4)
C9A C10A Si2A 129.5(3)
C6A C10A Si2A 124.5(3)
C9A C10A Gd1A 74.6(2)
C6A C10A Gd1A 77.2(2)
Si2A C10A Gd1A 123.8(2)
C9B C10B C6B 105.0(4)
C9B C10B Si1B 124.6(3)
C6B C10B Si1B 129.5(4)
C9B C10B Gd1B 74.9(2)
C6B C10B Gd1B 72.8(2)
Si1B C10B Gd1B 125.3(2)
C21 C17 C18 110.5(4)
C21 C17 Gd1 73.7(2)
C18 C17 Gd1 76.1(2)
C21A C17A C18A 110.8(4)
C21A C17A Gd1A 77.3(2)
C18A C17A Gd1A 74.5(2)
C18B C17B C21B 111.9(4)
C18B C17B Gd1B 76.8(3)
C21B C17B Gd1B 73.8(2)
C17 C18 C19 105.2(4)
C17 C18 Si3 128.4(3)
C19 C18 Si3 125.4(3)
C17 C18 Gd1 74.0(2)
C19 C18 Gd1 74.4(3)
Si3 C18 Gd1 125.6(2)
C17A C18A C19A 104.5(4)
C17A C18A Si3A 127.8(3)
C19A C18A Si3A 127.0(3)
C17A C18A Gd1A 75.0(2)
C19A C18A Gd1A 75.4(2)
Si3A C18A Gd1A 121.70(19)
C17B C18B C19B 105.3(4)
C17B C18B Si3B 126.8(3)
C19B C18B Si3B 127.2(3)
C17B C18B Gd1B 73.9(3)
C19B C18B Gd1B 72.8(2)
Si3B C18B Gd1B 125.87(19)
C20 C19 C18 108.8(4)
C20 C19 Gd1 73.6(3)
C18 C19 Gd1 75.7(3)
C20A C19A C18A 109.6(4)
C20A C19A Gd1A 76.9(2)
C18A C19A Gd1A 74.0(2)
C20B C19B C18B 108.9(4)
C20B C19B Gd1B 74.1(2)
C18B C19B Gd1B 77.4(3)
C19 C20 C21 110.2(4)
C19 C20 Gd1 77.0(3)
C21 C20 Gd1 74.9(3)
C19A C20A C21A 109.5(4)
C19A C20A Gd1A 73.9(2)
C21A C20A Gd1A 75.5(2)
C19B C20B C21B 109.5(4)
C19B C20B Gd1B 76.1(2)
C21B C20B Gd1B 75.4(2)
C20 C21 C17 105.3(4)
C20 C21 Si4 123.9(3)
C17 C21 Si4 130.2(3)
C20 C21 Gd1 75.0(2)
C17 C21 Gd1 76.2(2)
Si4 C21 Gd1 120.5(2)
C17A C21A C20A 105.5(4)
C17A C21A Si4A 125.0(3)
C20A C21A Si4A 128.6(3)
C17A C21A Gd1A 72.8(2)
C20A C21A Gd1A 74.7(2)
Si4A C21A Gd1A 125.9(2)
C17B C21B C20B 104.5(4)
C17B C21B Si4B 128.4(3)
C20B C21B Si4B 126.4(3)
C17B C21B Gd1B 76.3(2)
C20B C21B Gd1B 74.2(2)
Si4B C21B Gd1B 122.2(2)
N1 C28 C29 114.1(4)
N1A C28A C29A 114.3(4)
N1B C28B C29B 113.7(4)
O1 C29 C28 108.5(4)
O1A C29A C28A 109.2(4)
O1B C29B C28B 108.6(4)
O1 C30 C31 109.6(4)
O1B C30B C31B 109.4(4)
O2 C31 C30 109.1(4)
C31A O2A C32A 121.5(7)
C31A O2A K1A 110.6(6)
C32A O2A K1A 110.0(4)
C31A C30A O1A 122.8(10)
C30A C31A O2A 129.3(12)
C30A C31A K1A 87.1(8)
O2A C31A K1A 46.5(5)
C32A O2' C31' 111.3(6)
C32A O2' K1A 124.7(4)
C31' O2' K1A 118.2(5)
C31' C30' O1A 128.3(10)
C30' C31' O2' 120.1(9)
O2B C31B C30B 110.3(4)
O2 C32 C33 109.9(4)
O2' C32A C33A 116.3(5)
C33A C32A O2A 103.3(4)
O2B C32B C33B 110.0(4)
N2 C33 C32 114.4(4)
N2A C33A C32A 113.6(4)
N2B C33B C32B 113.5(4)
N1 C34 C35 113.4(4)
O3A C36A C37A 109.4(4)
N1B C34B C35B 113.7(4)
O3 C35 C34 107.9(4)
O3A C35A C34A 108.7(4)
O3B C35B C34B 109.1(4)
O3 C36 C37 109.2(4)
N1A C34A C35A 114.0(4)
O3B C36B C37B 109.9(4)
O4 C37 C36 109.5(4)
O4A C37A C36A 109.6(4)
O4B C37B C36B 109.6(3)
O4 C38 C39 108.9(4)
O4A C38A C39A 109.7(4)
O4B C38B C39B 108.6(4)
N2 C39 C38 114.5(4)
N2A C39A C38A 113.7(4)
N2B C39B C38B 113.3(4)
N1 C40 C41 114.6(4)
N1A C40A C41A 113.9(4)
N1B C40B C41B 114.1(4)
O5 C41 C40 109.0(4)
O5A C41A C40A 110.1(4)
O5B C41B C40B 109.8(4)
O5 C42 C43 110.7(4)
O5A C42A C43A 109.8(4)
O5B C42B C43B 110.0(4)
O6 C43 C42 108.8(4)
O6A C43A C42A 109.1(3)
O6B C43B C42B 109.6(4)
O6 C44 C45 108.5(4)
O6A C44A C45A 108.8(4)
O6B C44B C45B 109.9(4)
N2 C45 C44 113.4(4)
N2A C45A C44A 114.3(4)
N2B C45B C44B 113.9(4)
O7B C46A C47A 105.3(5)
O7A C46B C47B 106.5(4)
C48A C47A C46A 103.9(5)
C48B C47B C46B 101.7(4)
C49A C48A C47A 104.6(5)
C49B C48B C47B 102.1(4)
O7B C49A C48A 108.1(5)
O7A C49B C48B 106.9(4)
C53 C52 O8 103.1(9)
C51' C52 C53' 104.9(11)
C49 O7 C46 109.0(4)
O7 C46 C47 107.8(6)
O7 C46 C47' 103.3(6)
C48 C47 C46 99.3(8)
C48 C47' C46 99.9(9)
C47' C48 C49 107.8(7)
C49 C48 C47 106.6(7)
O7 C49 C48 106.2(5)
C50 O8 C52 97.3(10)
O8 C50 C51 104.6(12)
C50 C51 C53 105.8(11)
C52 C53 C51 102.7(10)
C53' O8' C50' 106.0(10)
O8' C50' C51' 105.2(11)
C52 C51' C50' 103.0(13)
O8' C53' C52 103.0(10)

loop_
_geom_bond_atom_site_label_1
_geom_bond_atom_site_label_2
_geom_bond_distance
Gd1 Cnt1 2.468
Gd1 Cnt2 2.504
Gd1 Cnt3 2.472
Gd1A Cnt4 2.463
Gd1A Cnt5 2.479
Gd1A Cnt6 2.464
Gd1B Cnt7 2.470
Gd1B Cnt8 2.461
Gd1B Cnt9 2.478
Gd1 C1 2.704(5)
Gd1 C2 2.706(5)
Gd1 C21 2.723(4)
Gd1 C20 2.724(5)
Gd1 C3 2.735(4)
Gd1 C9 2.737(4)
Gd1 C10 2.740(4)
Gd1 C17 2.756(4)
Gd1 C19 2.767(4)
Gd1 C8 2.780(4)
Gd1 C5 2.780(5)
Gd1 C18 2.783(4)
Gd1 C4 2.789(5)
Gd1 C6 2.799(4)
Gd1 C7 2.844(4)
Gd1A C2A 2.709(5)
Gd1A C1A 2.712(4)
Gd1A C9A 2.712(4)
Gd1A C18A 2.715(4)
Gd1A C10A 2.719(4)
Gd1A C17A 2.722(4)
Gd1A C5A 2.732(5)
Gd1A C19A 2.732(4)
Gd1A C4A 2.753(5)
Gd1A C3A 2.754(5)
Gd1A C8A 2.758(4)
Gd1A C20A 2.769(4)
Gd1A C6A 2.778(4)
Gd1A C21A 2.780(4)
Gd1A C7A 2.822(4)
Gd1B C6B 2.715(4)
Gd1B C7B 2.715(4)
Gd1B C20B 2.721(4)
Gd1B C4B 2.725(4)
Gd1B C5B 2.733(4)
Gd1B C21B 2.737(4)
Gd1B C3B 2.744(4)
Gd1B C19B 2.747(4)
Gd1B C8B 2.750(4)
Gd1B C2B 2.755(4)
Gd1B C9B 2.764(4)
Gd1B C1B 2.765(4)
Gd1B C10B 2.769(4)
Gd1B C17B 2.769(4)
Gd1B C18B 2.806(4)
K1 O6 2.763(3)
K1 O5 2.802(3)
K1 O3 2.806(3)
K1 O4 2.824(3)
K1 O1 2.829(3)
K1 O2 2.859(3)
K1 N2 3.035(4)
K1 N1 3.036(4)
K1A O2A 2.720(7)
K1A O2' 2.762(6)
K1A O3A 2.766(3)
K1A O6A 2.811(3)
K1A O5A 2.846(3)
K1A O4A 2.852(3)
K1A O1A 2.866(3)
K1A N1A 2.939(4)
K1A N2A 2.974(4)
K1A C31A 3.507(12)
K1B O1B 2.742(3)
K1B O2B 2.800(3)
K1B O4B 2.803(3)
K1B O3B 2.827(3)
K1B O6B 2.840(3)
K1B O5B 2.893(3)
K1B N1B 2.984(4)
K1B N2B 3.053(4)
Si1 C12 1.867(6)
Si1 C7 1.868(5)
Si1 C13 1.869(5)
Si1 C11 1.880(5)
Si1A C7A 1.850(4)
Si1A C12A 1.854(5)
Si1A C11A 1.869(5)
Si1A C13A 1.880(5)
Si1B C10B 1.851(5)
Si1B C16B 1.870(5)
Si1B C14B 1.873(5)
Si1B C15B 1.876(5)
Si2 C10 1.853(5)
Si2 C16 1.868(5)
Si2 C14 1.872(6)
Si2 C15 1.890(5)
Si2A C10A 1.844(5)
Si2A C16A 1.861(5)
Si2A C14A 1.876(5)
Si2A C15A 1.880(5)
Si2B C7B 1.853(4)
Si2B C12B 1.860(5)
Si2B C11B 1.870(5)
Si2B C13B 1.877(5)
Si3 C18 1.867(5)
Si3 C23 1.869(5)
Si3 C22 1.876(5)
Si3 C24 1.887(5)
Si3A C18A 1.848(5)
Si3A C23A 1.863(5)
Si3A C24A 1.868(5)
Si3A C22A 1.874(5)
Si3B C18B 1.852(4)
Si3B C24B 1.869(5)
Si3B C22B 1.870(5)
Si3B C23B 1.874(5)
Si4 C21 1.863(4)
Si4 C26 1.867(5)
Si4 C25 1.869(5)
Si4 C27 1.878(5)
Si4A C21A 1.855(4)
Si4A C25A 1.867(5)
Si4A C27A 1.873(5)
Si4A C26A 1.874(5)
Si4B C21B 1.853(4)
Si4B C27B 1.857(5)
Si4B C26B 1.871(5)
Si4B C25B 1.876(5)
N1 C40 1.468(6)
N1 C28 1.472(6)
N1 C34 1.474(5)
N1A C40A 1.473(6)
N1A C34A 1.476(6)
N1A C28A 1.481(5)
N1B C34B 1.465(6)
N1B C40B 1.476(5)
N1B C28B 1.493(6)
N2 C45 1.464(6)
N2 C33 1.471(6)
N2 C39 1.472(5)
N2A C45A 1.464(6)
N2A C39A 1.468(6)
N2A C33A 1.477(6)
N2B C45B 1.457(6)
N2B C33B 1.461(6)
N2B C39B 1.474(6)
O1 C29 1.415(5)
O1 C30 1.427(5)
O1A C29A 1.421(5)
O1A C30' 1.434(12)
O1A C30A 1.466(10)
O1B C29B 1.416(5)
O1B C30B 1.434(5)
O2 C31 1.426(5)
O2 C32 1.429(5)
O2B C31B 1.419(5)
O2B C32B 1.421(6)
O3 C35 1.421(5)
O3 C36 1.425(5)
O3A C36A 1.425(5)
O3A C35A 1.427(5)
O3B C36B 1.431(5)
O3B C35B 1.433(5)
O4 C38 1.433(5)
O4 C37 1.442(5)
O4A C37A 1.417(5)
O4A C38A 1.421(5)
O4B C37B 1.420(5)
O4B C38B 1.421(5)
O5 C41 1.420(6)
O5 C42 1.428(6)
O5A C41A 1.429(5)
O5A C42A 1.430(5)
O5B C42B 1.420(5)
O5B C41B 1.428(5)
O6 C44 1.427(5)
O6 C43 1.430(5)
O6A C43A 1.423(5)
O6A C44A 1.423(5)
O6B C43B 1.429(5)
O6B C44B 1.432(5)
O7A C46B 1.425(6)
O7A C49B 1.443(6)
O7B C49A 1.419(7)
O7B C46A 1.429(6)
C1 C2 1.411(6)
C1 C5 1.412(6)
C1A C5A 1.382(7)
C1A C2A 1.417(7)
C1B C2B 1.405(6)
C1B C5B 1.410(6)
C2 C3 1.418(7)
C2A C3A 1.405(8)
C2B C3B 1.405(6)
C3 C4 1.394(7)
C3A C4A 1.373(8)
C3B C4B 1.400(6)
C4 C5 1.405(7)
C4A C5A 1.368(7)
C4B C5B 1.411(6)
C6 C7 1.414(7)
C6 C10 1.425(6)
C6A C7A 1.417(6)
C6A C10A 1.430(6)
C6B C7B 1.427(6)
C6B C10B 1.427(6)
C7 C8 1.418(7)
C7A C8A 1.435(6)
C7B C8B 1.441(6)
C8 C9 1.410(6)
C8A C9A 1.397(6)
C8B C9B 1.396(6)
C9 C10 1.432(6)
C9A C10A 1.422(6)
C9B C10B 1.423(6)
C17 C21 1.423(6)
C17 C18 1.431(6)
C17A C21A 1.420(6)
C17A C18A 1.430(6)
C17B C18B 1.410(6)
C17B C21B 1.424(6)
C18 C19 1.432(6)
C18A C19A 1.437(6)
C18B C19B 1.428(6)
C19 C20 1.396(6)
C19A C20A 1.389(6)
C19B C20B 1.409(6)
C20 C21 1.416(6)
C20A C21A 1.424(6)
C20B C21B 1.428(6)
C28 C29 1.514(7)
C28A C29A 1.502(7)
C28B C29B 1.495(7)
C30 C31 1.493(6)
C30B C31B 1.479(7)
O2A C31A 1.454(13)
O2A C32A 1.610(9)
C30A C31A 1.127(14)
O2' C32A 1.227(8)
O2' C31' 1.403(10)
C30' C31' 1.197(13)
C32 C33 1.496(7)
C32A C33A 1.486(7)
C32B C33B 1.498(7)
C34 C35 1.503(6)
C36A C37A 1.488(6)
C34B C35B 1.504(6)
C35A C34A 1.523(6)
C36 C37 1.484(6)
C36B C37B 1.492(6)
C38 C39 1.509(6)
C38A C39A 1.513(7)
C38B C39B 1.506(6)
C40 C41 1.506(7)
C40A C41A 1.507(6)
C40B C41B 1.501(6)
C42 C43 1.485(7)
C42A C43A 1.491(6)
C42B C43B 1.487(6)
C44 C45 1.503(6)
C44A C45A 1.516(7)
C44B C45B 1.511(6)
C46A C47A 1.534(8)
C46B C47B 1.519(7)
C47A C48A 1.514(8)
C47B C48B 1.514(7)
C48A C49A 1.489(8)
C48B C49B 1.489(7)
C52 C53 1.297(13)
C52 C51' 1.355(18)
C52 O8 1.696(16)
C52 C53' 1.741(16)
O7 C49 1.433(7)
O7 C46 1.440(7)
C46 C47 1.522(12)
C46 C47' 1.563(14)
C47 C48 1.520(12)
C47' C48 1.465(13)
C48 C49 1.469(8)
O8 C50 1.406(19)
C50 C51 1.445(19)
C51 C53 1.647(17)
O8' C53' 1.444(15)
O8' C50' 1.472(16)
C50' C51' 1.58(2)
